data_7715828
loop_
_publ_author_name
'Sei&#xdf;, Maximilian'
'Lorenz, Jonas'
'Schmitz, Sebastian'
'Moors, Marco'
'B&#xf6;rner, Martin'
'Monakhov, Kirill Yu'

_publ_section_title
;
 Synthesis and structures of cobalt-expanded zirconium- and cerium-oxo
 clusters as precursors for mixed-metal oxide thin films.
;
_journal_issue 19
_journal_name_full 'Dalton transactions (Cambridge, England : 2003)'
_journal_page_first 8454
_journal_page_last 8462
_journal_paper_doi 10.1039/d4dt00328d
_journal_volume 53
_journal_year 2024
_chemical_formula_moiety 'C57 H107 Ce3 Co2 N3 O24, C2 H3 N'
_chemical_formula_sum 'C59 H110 Ce3 Co2 N4 O24'
_chemical_formula_weight 1797.72
_space_group_crystal_system triclinic
_space_group_IT_number 2
_space_group_name_Hall '-P 1'
_space_group_name_H-M_alt 'P -1'
_atom_sites_solution_hydrogens geom
_atom_sites_solution_primary dual
_audit_creation_date 2024-01-23
_audit_creation_method
;
Olex2 1.5
(compiled 2023.08.24 svn.re1ec1418 for OlexSys, GUI svn.r6817)
;
_audit_update_record
;
2024-01-25 deposited with the CCDC.	2024-04-25 downloaded from the CCDC.
;
_cell_angle_alpha 66.8650(10)
_cell_angle_beta 75.4190(10)
_cell_angle_gamma 79.6030(10)
_cell_formula_units_Z 2
_cell_length_a 14.8820(2)
_cell_length_b 15.2696(2)
_cell_length_c 19.4127(3)
_cell_measurement_reflns_used 66447
_cell_measurement_temperature 180
_cell_measurement_theta_max 71.01
_cell_measurement_theta_min 3.57
_cell_volume 3909.46(10)
_computing_cell_refinement
;
X-Area Recipe 1.37.0.0 (STOE, 2021)
;
_computing_data_collection
;
X-Area Pilatus3_SV 1.31.186.0 (STOE, 2022)
;
_computing_data_reduction
;
X-Area Integrate 2.5.3.0 (STOE, 2021)
X-Area LANA 2.7.5.0 (STOE, 2022)
;
_computing_molecular_graphics 'Olex2 1.5 (Dolomanov et al., 2009)'
_computing_publication_material
;
STOE & Cie GmbH, X-Area, software package for collecting single-crystal or
multi-domain crystal data on STOE area-detector diffractometers, for image 
processing, for the correction and scaling of reflection intensities and 
for outlier rejection, version 2.1, Darmstadt 2022
;
_computing_structure_refinement 'SHELXL 2018/3 (Sheldrick, 2015)'
_computing_structure_solution 'SHELXT 2018/2 (Sheldrick, 2018)'
_diffrn_ambient_temperature 180
_diffrn_detector Pilatus300K
_diffrn_detector_area_resol_mean 5.81
_diffrn_detector_type 'DECTRIS PILATUS 300K'
_diffrn_measured_fraction_theta_full 0.986
_diffrn_measured_fraction_theta_max 0.963
_diffrn_measurement_details
;
 3989 frames, detector distance = 60 mm
;
_diffrn_measurement_device 'Eulerian 4-circle diffractometer'
_diffrn_measurement_device_type 'STOE STADIVARI'
_diffrn_measurement_method 'rotation method, \w scans'
_diffrn_radiation_collimation '0.5 mm diameter'
_diffrn_radiation_monochromator 'Graded multilayer mirror'
_diffrn_radiation_polarisn_norm 270
_diffrn_radiation_probe x-ray
_diffrn_radiation_type 'Cu K\a'
_diffrn_radiation_wavelength 1.54186
_diffrn_reflns_av_R_equivalents 0.0272
_diffrn_reflns_av_unetI/netI 0.0256
_diffrn_reflns_Laue_measured_fraction_full 0.986
_diffrn_reflns_Laue_measured_fraction_max 0.963
_diffrn_reflns_limit_h_max 16
_diffrn_reflns_limit_h_min -18
_diffrn_reflns_limit_k_max 16
_diffrn_reflns_limit_k_min -18
_diffrn_reflns_limit_l_max 23
_diffrn_reflns_limit_l_min -19
_diffrn_reflns_number 63541
_diffrn_reflns_point_group_measured_fraction_full 0.986
_diffrn_reflns_point_group_measured_fraction_max 0.963
_diffrn_reflns_theta_full 67.686
_diffrn_reflns_theta_max 71.065
_diffrn_reflns_theta_min 3.573
_diffrn_source 'GeniX 3D HF Cu'
_diffrn_source_current 0.600
_diffrn_source_power 0.030
_diffrn_source_voltage 50
_exptl_absorpt_coefficient_mu 17.049
_exptl_absorpt_correction_T_max 0.0369
_exptl_absorpt_correction_T_min 0.0101
_exptl_absorpt_correction_type multi-scan
_exptl_absorpt_process_details
;
STOE X-Red32, absorption correction by Gaussian integration, analogous to
P. Coppens in: F. R. Ahmed (Editor), "Crystallographic Computing", Munksgaard,
Copenhagen (1970), 255 - 270. Afterwards scaling of reflection intensities was
performed within STOE LANA. J. Koziskova, F. Hahn, J. Richter, J. Kozisek, Acta
Chimica Slovaca, vol. 9, no. 2, 2016, pp. 136 - 140.
Finally a spherical absorption correction was done within STOE LANA.
;
_exptl_crystal_colour 'dark red'
_exptl_crystal_density_diffrn 1.527
_exptl_crystal_density_method 'not measured'
_exptl_crystal_description block
_exptl_crystal_F_000 1824
_exptl_crystal_size_max 0.08
_exptl_crystal_size_mid 0.08
_exptl_crystal_size_min 0.05
_exptl_crystal_size_rad 0.050
_refine_diff_density_max 1.473
_refine_diff_density_min -0.693
_refine_diff_density_rms 0.098
_refine_ls_extinction_method none
_refine_ls_goodness_of_fit_ref 1.040
_refine_ls_hydrogen_treatment constr
_refine_ls_matrix_type full
_refine_ls_number_parameters 912
_refine_ls_number_reflns 14579
_refine_ls_number_restraints 226
_refine_ls_restrained_S_all 1.040
_refine_ls_R_factor_all 0.0448
_refine_ls_R_factor_gt 0.0364
_refine_ls_shift/su_max 0.001
_refine_ls_shift/su_mean 0.000
_refine_ls_structure_factor_coef Fsqd
_refine_ls_weighting_details 'w=1/[\s^2^(Fo^2^)+(0.0597P)^2^+5.5298P] where P=(Fo^2^+2Fc^2^)/3'
_refine_ls_weighting_scheme calc
_refine_ls_wR_factor_gt 0.0954
_refine_ls_wR_factor_ref 0.1015
_reflns_Friedel_coverage 0.000
_reflns_number_gt 12503
_reflns_number_total 14579
_reflns_threshold_expression 'I > 2\s(I)'
_cod_data_source_file d4dt00328d2.cif
_cod_data_source_block sv-1419
_cod_depositor_comments 'Adding full bibliography for 7715827--7715828.cif.'
_cod_database_code 7715828
_shelx_shelxl_version_number 2018/3
_shelx_space_group_comment
;
The symmetry employed for this shelxl refinement is uniquely defined
by the following loop, which should always be used as a source of
symmetry information in preference to the above space-group names.
They are only intended as comments.
;
_shelx_estimated_absorpt_t_max 0.483
_shelx_estimated_absorpt_t_min 0.342
_olex2_refinement_description
;
1. Fixed Uiso
 At 1.2 times of:
  All C(H,H) groups
 At 1.5 times of:
  All C(H,H,H) groups
2. Restrained distances
 N4-C58
 1.14 with sigma of 0.02
 C58-N4
 1.137 with sigma of 0.01
 C58-C59
 1.456 with sigma of 0.01
 C59-N4
 2.593 with sigma of 0.02
 N5-C60
 1.14 with sigma of 0.02
 C60-N5
 1.137 with sigma of 0.01
 C60-C61
 1.456 with sigma of 0.01
 C61-N5
 2.593 with sigma of 0.02
 N4-C59
 2.59 with sigma of 0.04
 N5-C61
 2.59 with sigma of 0.04
 C17-C18 \\sim C17-C19 \\sim C17-C20
 with sigma of 0.02
 C17-C18A \\sim C17-C19A \\sim C17-C20A
 with sigma of 0.02
 C18-C19 \\sim C18-C20 \\sim C19-C20
 with sigma of 0.02
 C18A-C19A \\sim C18A-C20A \\sim C19A-C20A
 with sigma of 0.02
3. Uiso/Uaniso restraints and constraints
C17 \\sim C18 \\sim C19 \\sim C20: within 2A with sigma of 0.04 and sigma for
terminal atoms of 0.08 within 2A
N4 \\sim C58 \\sim C59: within 2A with sigma of 0.04 and sigma for terminal
atoms of 0.08 within 2A
C17 \\sim C18A \\sim C19A \\sim C20A: within 2A with sigma of 0.04 and sigma
for terminal atoms of 0.08 within 2A
N5 \\sim C60 \\sim C61: within 2A with sigma of 0.04 and sigma for terminal
atoms of 0.08 within 2A
C31 \\sim C32 \\sim C35 \\sim C33 \\sim C34: within 2A with sigma of 0.04 and
sigma for terminal atoms of 0.08 within 2A
C7 \\sim C10 \\sim C9 \\sim C8: within 2A with sigma of 0.04 and sigma for
terminal atoms of 0.08 within 2A
4. Rigid body (RIGU) restrains
 C17, C18, C19, C20
 with sigma for 1-2 distances of 0.004 and sigma for 1-3 distances of 0.004
 C17, C18A, C19A, C20A
 with sigma for 1-2 distances of 0.004 and sigma for 1-3 distances of 0.004
 N4, C58, C59
 with sigma for 1-2 distances of 0.004 and sigma for 1-3 distances of 0.004
 N5, C60, C61
 with sigma for 1-2 distances of 0.004 and sigma for 1-3 distances of 0.004
 C31, C32, C35, C33, C34
 with sigma for 1-2 distances of 0.004 and sigma for 1-3 distances of 0.004
 C7, C10, C9, C8
 with sigma for 1-2 distances of 0.004 and sigma for 1-3 distances of 0.004
5. Others
 Sof(C18A)=Sof(H18D)=Sof(H18E)=Sof(H18F)=Sof(C19A)=Sof(H19D)=Sof(H19E)=
 Sof(H19F)=Sof(C20A)=Sof(H20D)=Sof(H20E)=Sof(H20F)=1-FVAR(1)
 Sof(C18)=Sof(H18A)=Sof(H18B)=Sof(H18C)=Sof(C19)=Sof(H19A)=Sof(H19B)=Sof(H19C)=
 Sof(C20)=Sof(H20A)=Sof(H20B)=Sof(H20C)=FVAR(1)
 Fixed Sof: N4(0.25) C58(0.25) C59(0.25) H59A(0.25) H59B(0.25) H59C(0.25)
 N5(0.75) C60(0.75) C61(0.75) H61A(0.75) H61B(0.75) H61C(0.75)
6.a Secondary CH2 refined with riding coordinates:
 C36(H36A,H36B), C37(H37A,H37B), C38(H38A,H38B), C39(H39A,H39B), C40(H40A,
 H40B), C41(H41A,H41B), C42(H42A,H42B), C44(H44A,H44B), C45(H45A,H45B),
 C46(H46A,H46B), C47(H47A,H47B), C48(H48A,H48B), C49(H49A,H49B), C50(H50A,H50B),
  C52(H52A,H52B), C53(H53A,H53B), C54(H54A,H54B), C55(H55A,H55B), C56(H56A,H56B)
6.b Idealised Me refined as rotating group:
 C3(H3A,H3B,H3C), C4(H4A,H4B,H4C), C5(H5A,H5B,H5C), C8(H8A,H8B,H8C), C9(H9A,
 H9B,H9C), C10(H10A,H10B,H10C), C13(H13A,H13B,H13C), C14(H14A,H14B,H14C),
 C15(H15A,H15B,H15C), C18(H18A,H18B,H18C), C19(H19A,H19B,H19C), C20(H20A,H20B,
 H20C), C23(H23A,H23B,H23C), C24(H24A,H24B,H24C), C25(H25A,H25B,H25C), C28(H28A,
 H28B,H28C), C29(H29A,H29B,H29C), C30(H30A,H30B,H30C), C33(H33A,H33B,H33C),
 C34(H34A,H34B,H34C), C35(H35A,H35B,H35C), C43(H43A,H43B,H43C), C51(H51A,H51B,
 H51C), C59(H59A,H59B,H59C), C61(H61A,H61B,H61C), C18A(H18D,H18E,H18F),
 C19A(H19D,H19E,H19F), C20A(H20D,H20E,H20F)
;
_olex2_submission_special_instructions 'No special instructions were received'
_stoe_detector_distance '60.0 mm'
_stoe_detector_pixelsize_x '0.172 mm'
_stoe_detector_pixelsize_y '0.172 mm'
_stoe_detector_size_x '8.4 cm'
_stoe_detector_size_y '10.6 cm'
_stoe_evaluation_integration_a 4.0
_stoe_evaluation_integration_b 0.5
_stoe_evaluation_integration_ems 0.008
_stoe_evaluation_lana_bis_l_even_max -
_stoe_evaluation_lana_bis_l_odd_max -
_stoe_evaluation_lana_bos_l_even_max 6
_stoe_evaluation_lana_bos_l_odd_max 3
_stoe_evaluation_lana_completeness 96.3
_stoe_evaluation_lana_dxs_max_order -
_stoe_evaluation_lana_dys_max_order -
_stoe_evaluation_lana_fs_max_order 8
_stoe_evaluation_lana_max_2theta_available 142.2
_stoe_evaluation_lana_max_2theta_desired 142.2
_stoe_evaluation_lana_mean_redundancy 4.4
_stoe_evaluation_lana_number_refls_after_or 63558
_stoe_evaluation_lana_number_refls_outliers 12952
_stoe_evaluation_lana_number_refls_total 76510
_stoe_evaluation_lana_number_refls_unique 14579
_stoe_evaluation_lana_number_refls_written 63558
_stoe_evaluation_lana_or_c1 0.035
_stoe_evaluation_lana_or_c2 0
_stoe_evaluation_lana_or_c3 0
_stoe_evaluation_lana_or_c4 0.7
_stoe_evaluation_lana_point_group -1
_stoe_evaluation_lana_table
;
#----------------------------------------------------------------------------
2Theta          13.9   29.1   44.3   59.5   74.7   89.9  105.1  120.3  135.5
#----------------------------------------------------------------------------
<Resolution>    5.30   2.94   2.02   1.55   1.25   1.09   0.97   0.89   0.84
N(total)         544   2233   4510   5801  12827  15770  15319  13275   6231
<Redundancy>     3.8    4.0    3.8    3.0    5.1    5.4    4.9    4.2    3.0
Complet. [%%]   100.0  100.0  100.0   99.8   99.8   99.7   99.2   97.9   78.4
<I/sigma>      105.5   65.6   40.8   24.3   12.6   11.5    8.9    7.7    7.3
R(int)         0.013  0.014  0.014  0.019  0.033  0.033  0.042  0.058  0.065
#----------------------------------------------------------------------------
;
_stoe_measurement_identifier SV-1419
_stoe_measurement_max_exposure_per_frame '3.0 s'
_stoe_measurement_mean_exposure_per_frame '2.7 s'
_stoe_measurement_min_exposure_per_frame '2.0 s'
_stoe_measurement_total_exposure_time '3.0 h'
_stoe_measurement_total_frame_number 3989
_stoe_measurement_total_run_number 72
_stoe_measurement_tube_power '30.0 W'

loop_
_space_group_symop_operation_xyz
'x, y, z'
'-x, -y, -z'

loop_
_atom_site_label
_atom_site_type_symbol
_atom_site_fract_x
_atom_site_fract_y
_atom_site_fract_z
_atom_site_U_iso_or_equiv
_atom_site_adp_type
_atom_site_occupancy
_atom_site_site_symmetry_order
_atom_site_calc_flag
_atom_site_refinement_flags_posn
_atom_site_refinement_flags_adp
_atom_site_refinement_flags_occupancy
_atom_site_disorder_assembly
_atom_site_disorder_group
Ce1 Ce 0.75824(2) 0.73222(2) 0.38567(2) 0.03121(7) Uani 1 1 d . . . . .
Co1 Co 0.60390(5) 0.84176(5) 0.28165(4) 0.03258(15) Uani 1 1 d . . . . .
O1 O 0.7335(2) 0.8096(2) 0.26690(18) 0.0331(6) Uani 1 1 d . . . . .
N1 N 0.4662(3) 0.8507(3) 0.3089(2) 0.0368(8) Uani 1 1 d . . . . .
C1 C 0.7381(3) 0.7342(3) 0.5343(3) 0.0381(10) Uani 1 1 d . . . . .
Ce2 Ce 0.75816(2) 0.71594(2) 0.20044(2) 0.03203(7) Uani 1 1 d . . . . .
Co2 Co 0.83523(4) 0.51492(5) 0.37810(4) 0.02954(14) Uani 1 1 d . . . . .
O2 O 0.8236(2) 0.6444(2) 0.30790(18) 0.0333(6) Uani 1 1 d . . . . .
N2 N 0.8545(3) 0.3937(3) 0.4664(2) 0.0337(8) Uani 1 1 d . . . . .
C2 C 0.7236(4) 0.7607(4) 0.6049(3) 0.0453(12) Uani 1 1 d . . . . .
Ce3 Ce 0.98412(2) 0.67388(2) 0.26240(2) 0.03205(7) Uani 1 1 d . . . . .
O3 O 0.6694(2) 0.7160(3) 0.5161(2) 0.0453(8) Uani 1 1 d . . . . .
N3 N 1.0293(3) 0.8538(3) 0.2030(2) 0.0404(9) Uani 1 1 d . . . . .
C3 C 0.8080(4) 0.7203(4) 0.6428(3) 0.0539(13) Uani 1 1 d . . . . .
H3A H 0.814478 0.650425 0.659470 0.081 Uiso 1 1 calc R U . . .
H3B H 0.799282 0.738803 0.687191 0.081 Uiso 1 1 calc R U . . .
H3C H 0.864277 0.745819 0.606146 0.081 Uiso 1 1 calc R U . . .
O4 O 0.8180(2) 0.7354(3) 0.4915(2) 0.0439(8) Uani 1 1 d . . . . .
C4 C 0.7139(6) 0.8700(4) 0.5753(4) 0.073(2) Uani 1 1 d . . . . .
H4A H 0.770041 0.894161 0.537646 0.109 Uiso 1 1 calc R U . . .
H4B H 0.706143 0.891372 0.618121 0.109 Uiso 1 1 calc R U . . .
H4C H 0.659359 0.894572 0.551325 0.109 Uiso 1 1 calc R U . . .
O5 O 0.7253(2) 0.8972(2) 0.3728(2) 0.0423(8) Uani 1 1 d . . . . .
C5 C 0.6339(4) 0.7234(5) 0.6604(4) 0.0649(17) Uani 1 1 d . . . . .
H5A H 0.580798 0.751634 0.634975 0.097 Uiso 1 1 calc R U . . .
H5B H 0.625128 0.741055 0.705200 0.097 Uiso 1 1 calc R U . . .
H5C H 0.638302 0.653625 0.676627 0.097 Uiso 1 1 calc R U . . .
O6 O 0.6074(2) 0.9487(2) 0.3092(2) 0.0402(7) Uani 1 1 d . . . . .
C6 C 0.6676(3) 0.9608(3) 0.3401(3) 0.0414(11) Uani 1 1 d . . . . .
O7 O 0.6065(2) 0.9367(2) 0.18109(19) 0.0392(7) Uani 1 1 d . . . . .
C7 C 0.6665(4) 1.0632(3) 0.3367(4) 0.0523(13) Uani 1 1 d . U . . .
O8 O 0.7225(2) 0.8713(2) 0.11159(19) 0.0408(7) Uani 1 1 d . . . . .
C8 C 0.5993(10) 1.0694(6) 0.4076(6) 0.141(5) Uani 1 1 d . U . . .
H8A H 0.537974 1.096926 0.395174 0.211 Uiso 1 1 calc R U . . .
H8B H 0.622336 1.110051 0.426599 0.211 Uiso 1 1 calc R U . . .
H8C H 0.593960 1.005188 0.446964 0.211 Uiso 1 1 calc R U . . .
O9 O 0.6616(2) 0.7018(3) 0.1179(2) 0.0494(8) Uani 1 1 d . . . . .
C9 C 0.6292(9) 1.1353(5) 0.2713(6) 0.131(5) Uani 1 1 d . U . . .
H9A H 0.670662 1.134343 0.223550 0.197 Uiso 1 1 calc R U . . .
H9B H 0.624996 1.198785 0.273805 0.197 Uiso 1 1 calc R U . . .
H9C H 0.566962 1.120650 0.273070 0.197 Uiso 1 1 calc R U . . .
O10 O 0.8129(3) 0.6902(3) 0.0808(2) 0.0554(10) Uani 1 1 d . . . . .
C10 C 0.7588(7) 1.0802(6) 0.3417(9) 0.148(5) Uani 1 1 d . U . . .
H10A H 0.778538 1.029991 0.386717 0.221 Uiso 1 1 calc R U . . .
H10B H 0.754896 1.142651 0.345992 0.221 Uiso 1 1 calc R U . . .
H10C H 0.804211 1.079256 0.295552 0.221 Uiso 1 1 calc R U . . .
O11 O 0.7169(2) 0.5572(2) 0.25395(18) 0.0372(7) Uani 1 1 d . . . . .
C11 C 0.6628(3) 0.9386(3) 0.1196(3) 0.0404(11) Uani 1 1 d . . . . .
O12 O 0.7173(2) 0.4791(2) 0.37882(18) 0.0345(7) Uani 1 1 d . . . . .
C12 C 0.6598(4) 1.0314(4) 0.0493(3) 0.0552(14) Uani 1 1 d . . . . .
O13 O 0.9392(2) 0.5787(2) 0.20156(19) 0.0439(8) Uani 1 1 d . . . . .
C13 C 0.5769(6) 1.0984(6) 0.0603(5) 0.110(4) Uani 1 1 d . . . . .
H13A H 0.520334 1.069294 0.066735 0.165 Uiso 1 1 calc R U . . .
H13B H 0.580687 1.157997 0.015519 0.165 Uiso 1 1 calc R U . . .
H13C H 0.574931 1.112061 0.105977 0.165 Uiso 1 1 calc R U . . .
O14 O 0.8894(2) 0.4536(2) 0.30627(18) 0.0356(7) Uani 1 1 d . . . . .
C14 C 0.6709(10) 1.0081(7) -0.0210(5) 0.133(5) Uani 1 1 d . . . . .
H14A H 0.731101 0.971196 -0.028896 0.200 Uiso 1 1 calc R U . . .
H14B H 0.668231 1.067527 -0.065526 0.200 Uiso 1 1 calc R U . . .
H14C H 0.620481 0.970330 -0.014374 0.200 Uiso 1 1 calc R U . . .
O15 O 1.1202(2) 0.6876(3) 0.1581(2) 0.0485(8) Uani 1 1 d . . . . .
C15 C 0.7466(6) 1.0808(6) 0.0379(6) 0.125(4) Uani 1 1 d . . . . .
H15A H 0.746612 1.090981 0.084666 0.188 Uiso 1 1 calc R U . . .
H15B H 0.745811 1.142532 -0.004659 0.188 Uiso 1 1 calc R U . . .
H15C H 0.802868 1.040283 0.026313 0.188 Uiso 1 1 calc R U . . .
O16 O 1.1135(2) 0.5483(3) 0.2522(2) 0.0496(9) Uani 1 1 d . . . . .
C16 C 0.7316(4) 0.6921(4) 0.0692(3) 0.0492(12) Uani 1 1 d . . . . .
O17 O 0.6025(2) 0.7534(2) 0.38204(19) 0.0368(7) Uani 1 1 d . . . . .
C17 C 0.7197(5) 0.6789(6) -0.0009(4) 0.0737(19) Uani 1 1 d D U . . .
O18 O 0.5998(2) 0.7428(2) 0.24894(19) 0.0362(7) Uani 1 1 d . . . . .
C18 C 0.6291(8) 0.7289(12) -0.0236(7) 0.113(6) Uani 0.745(16) 1 d D U P A 1
H18A H 0.577219 0.703355 0.018646 0.169 Uiso 0.745(16) 1 calc R U P A 1
H18B H 0.622763 0.718354 -0.068733 0.169 Uiso 0.745(16) 1 calc R U P A 1
H18C H 0.628391 0.797610 -0.035592 0.169 Uiso 0.745(16) 1 calc R U P A 1
O19 O 0.9546(2) 0.5431(2) 0.37632(18) 0.0338(6) Uani 1 1 d . . . . .
C19 C 0.7262(15) 0.5732(9) 0.0181(9) 0.159(9) Uani 0.745(16) 1 d D U P A 1
H19A H 0.777832 0.541995 0.044807 0.239 Uiso 0.745(16) 1 calc R U P A 1
H19B H 0.737291 0.560360 -0.029124 0.239 Uiso 0.745(16) 1 calc R U P A 1
H19C H 0.667735 0.548148 0.051092 0.239 Uiso 0.745(16) 1 calc R U P A 1
O20 O 0.7733(2) 0.5696(2) 0.45138(17) 0.0343(6) Uani 1 1 d . . . . .
C20 C 0.7988(8) 0.7220(13) -0.0681(5) 0.126(6) Uani 0.745(16) 1 d D U P A 1
H20A H 0.799479 0.789501 -0.076561 0.189 Uiso 0.745(16) 1 calc R U P A 1
H20B H 0.788882 0.716655 -0.114308 0.189 Uiso 0.745(16) 1 calc R U P A 1
H20C H 0.858568 0.687268 -0.056446 0.189 Uiso 0.745(16) 1 calc R U P A 1
O21 O 0.9068(2) 0.7719(2) 0.16648(19) 0.0380(7) Uani 1 1 d . . . . .
C21 C 0.6856(3) 0.4989(3) 0.3190(3) 0.0340(10) Uani 1 1 d . . . . .
O22 O 0.9090(2) 0.7634(2) 0.33645(18) 0.0351(7) Uani 1 1 d . . . . .
C22 C 0.6013(3) 0.4463(3) 0.3298(3) 0.0390(10) Uani 1 1 d . . . . .
O23 O 1.1024(2) 0.6991(2) 0.3083(2) 0.0416(8) Uani 1 1 d . . . . .
C23 C 0.6224(4) 0.3390(3) 0.3725(3) 0.0463(12) Uani 1 1 d . . . . .
H23A H 0.677060 0.314534 0.342669 0.069 Uiso 1 1 calc R U . . .
H23B H 0.568553 0.305386 0.379614 0.069 Uiso 1 1 calc R U . . .
H23C H 0.634899 0.328411 0.422506 0.069 Uiso 1 1 calc R U . . .
O24 O 1.2229(3) 0.7744(3) 0.2986(2) 0.0540(9) Uani 1 1 d . . . . .
C24 C 0.5183(4) 0.4857(4) 0.3781(4) 0.0514(13) Uani 1 1 d . . . . .
H24A H 0.534259 0.477235 0.426501 0.077 Uiso 1 1 calc R U . . .
H24B H 0.463981 0.451087 0.388656 0.077 Uiso 1 1 calc R U . . .
H24C H 0.503658 0.553873 0.350086 0.077 Uiso 1 1 calc R U . . .
C25 C 0.5802(4) 0.4643(4) 0.2518(3) 0.0544(14) Uani 1 1 d . . . . .
H25A H 0.573887 0.533286 0.222732 0.082 Uiso 1 1 calc R U . . .
H25B H 0.521940 0.437399 0.259184 0.082 Uiso 1 1 calc R U . . .
H25C H 0.631278 0.433729 0.223472 0.082 Uiso 1 1 calc R U . . .
C26 C 0.9238(3) 0.4922(3) 0.2352(3) 0.0353(10) Uani 1 1 d . . . . .
C27 C 0.9488(4) 0.4239(4) 0.1912(3) 0.0421(11) Uani 1 1 d . . . . .
C28 C 0.9848(5) 0.4788(4) 0.1075(3) 0.0626(16) Uani 1 1 d . . . . .
H28A H 0.935001 0.525076 0.085736 0.094 Uiso 1 1 calc R U . . .
H28B H 1.004939 0.434116 0.080339 0.094 Uiso 1 1 calc R U . . .
H28C H 1.037672 0.512631 0.101988 0.094 Uiso 1 1 calc R U . . .
C29 C 0.8628(5) 0.3757(6) 0.2019(4) 0.0722(19) Uani 1 1 d . . . . .
H29A H 0.841178 0.339786 0.256457 0.108 Uiso 1 1 calc R U . . .
H29B H 0.878264 0.331874 0.174060 0.108 Uiso 1 1 calc R U . . .
H29C H 0.813352 0.424401 0.182242 0.108 Uiso 1 1 calc R U . . .
C30 C 1.0250(5) 0.3489(4) 0.2245(3) 0.0607(16) Uani 1 1 d . . . . .
H30A H 1.079322 0.380610 0.219299 0.091 Uiso 1 1 calc R U . . .
H30B H 1.043160 0.304766 0.196832 0.091 Uiso 1 1 calc R U . . .
H30C H 1.001371 0.313131 0.278683 0.091 Uiso 1 1 calc R U . . .
C31 C 1.1602(4) 0.6076(4) 0.1945(3) 0.0522(13) Uani 1 1 d . U . . .
C32 C 1.2648(5) 0.5835(5) 0.1731(5) 0.082(2) Uani 1 1 d . U . . .
C33 C 1.2819(5) 0.4911(6) 0.1605(5) 0.085(2) Uani 1 1 d . U . . .
H33A H 1.250697 0.441547 0.205841 0.127 Uiso 1 1 calc R U . . .
H33B H 1.349107 0.472308 0.151413 0.127 Uiso 1 1 calc R U . . .
H33C H 1.257216 0.498717 0.116022 0.127 Uiso 1 1 calc R U . . .
C34 C 1.3074(5) 0.5617(7) 0.2475(7) 0.112(3) Uani 1 1 d . U . . .
H34A H 1.295642 0.618747 0.261015 0.167 Uiso 1 1 calc R U . . .
H34B H 1.374745 0.544602 0.236225 0.167 Uiso 1 1 calc R U . . .
H34C H 1.277693 0.508525 0.290308 0.167 Uiso 1 1 calc R U . . .
C35 C 1.3114(6) 0.6649(7) 0.1167(9) 0.193(7) Uani 1 1 d . U . . .
H35A H 1.300913 0.675185 0.066145 0.290 Uiso 1 1 calc R U . . .
H35B H 1.378472 0.652807 0.116346 0.290 Uiso 1 1 calc R U . . .
H35C H 1.286559 0.721830 0.129400 0.290 Uiso 1 1 calc R U . . .
C36 C 0.4460(3) 0.8273(4) 0.3931(3) 0.0453(12) Uani 1 1 d . . . . .
H36A H 0.380971 0.810493 0.415117 0.054 Uiso 1 1 calc R U . . .
H36B H 0.453362 0.883451 0.403991 0.054 Uiso 1 1 calc R U . . .
C37 C 0.5135(3) 0.7430(4) 0.4293(3) 0.0492(13) Uani 1 1 d . . . . .
H37A H 0.516273 0.740784 0.480335 0.059 Uiso 1 1 calc R U . . .
H37B H 0.491314 0.682350 0.435708 0.059 Uiso 1 1 calc R U . . .
C38 C 0.4380(3) 0.7734(4) 0.2903(3) 0.0453(12) Uani 1 1 d . . . . .
H38A H 0.377376 0.793909 0.273790 0.054 Uiso 1 1 calc R U . . .
H38B H 0.431390 0.713885 0.336163 0.054 Uiso 1 1 calc R U . . .
C39 C 0.5128(3) 0.7555(4) 0.2267(3) 0.0445(11) Uani 1 1 d . . . . .
H39A H 0.502463 0.697652 0.219572 0.053 Uiso 1 1 calc R U . . .
H39B H 0.511728 0.810696 0.178002 0.053 Uiso 1 1 calc R U . . .
C40 C 0.4194(3) 0.9459(3) 0.2684(3) 0.0400(10) Uani 1 1 d . . . . .
H40A H 0.427855 0.954511 0.213942 0.048 Uiso 1 1 calc R U . . .
H40B H 0.451162 0.996170 0.270462 0.048 Uiso 1 1 calc R U . . .
C41 C 0.3154(3) 0.9612(4) 0.2999(3) 0.0453(12) Uani 1 1 d . . . . .
H41A H 0.284522 0.905007 0.307343 0.054 Uiso 1 1 calc R U . . .
H41B H 0.306702 0.966803 0.350314 0.054 Uiso 1 1 calc R U . . .
C42 C 0.2701(4) 1.0508(4) 0.2463(4) 0.0608(15) Uani 1 1 d . . . . .
H42A H 0.278185 1.044630 0.196101 0.073 Uiso 1 1 calc R U . . .
H42B H 0.301854 1.106690 0.238161 0.073 Uiso 1 1 calc R U . . .
C43 C 0.1665(4) 1.0679(5) 0.2775(4) 0.0683(18) Uani 1 1 d . . . . .
H43A H 0.140350 1.126749 0.241684 0.103 Uiso 1 1 calc R U . . .
H43B H 0.158105 1.074283 0.327093 0.103 Uiso 1 1 calc R U . . .
H43C H 0.134324 1.013820 0.283806 0.103 Uiso 1 1 calc R U . . .
C44 C 0.9461(3) 0.3981(3) 0.4836(3) 0.0381(10) Uani 1 1 d . . . . .
H44A H 0.936299 0.429990 0.520910 0.046 Uiso 1 1 calc R U . . .
H44B H 0.976289 0.332778 0.505714 0.046 Uiso 1 1 calc R U . . .
C45 C 1.0065(3) 0.4538(3) 0.4100(3) 0.0367(10) Uani 1 1 d . . . . .
H45A H 1.064718 0.465055 0.419773 0.044 Uiso 1 1 calc R U . . .
H45B H 1.023014 0.417797 0.375113 0.044 Uiso 1 1 calc R U . . .
C46 C 0.7742(3) 0.4013(3) 0.5290(3) 0.0378(10) Uani 1 1 d . . . . .
H46A H 0.786750 0.355262 0.579084 0.045 Uiso 1 1 calc R U . . .
H46B H 0.716691 0.385863 0.521063 0.045 Uiso 1 1 calc R U . . .
C47 C 0.7613(3) 0.5029(3) 0.5284(3) 0.0380(10) Uani 1 1 d . . . . .
H47A H 0.698113 0.515334 0.556736 0.046 Uiso 1 1 calc R U . . .
H47B H 0.807436 0.510608 0.554026 0.046 Uiso 1 1 calc R U . . .
C48 C 0.8551(4) 0.3053(3) 0.4506(3) 0.0389(10) Uani 1 1 d . . . . .
H48A H 0.910019 0.302513 0.410035 0.047 Uiso 1 1 calc R U . . .
H48B H 0.798798 0.310971 0.430240 0.047 Uiso 1 1 calc R U . . .
C49 C 0.8576(4) 0.2105(4) 0.5189(3) 0.0504(13) Uani 1 1 d . . . . .
H49A H 0.914606 0.202587 0.539080 0.061 Uiso 1 1 calc R U . . .
H49B H 0.802940 0.211831 0.560073 0.061 Uiso 1 1 calc R U . . .
C50 C 0.8567(5) 0.1260(4) 0.4957(4) 0.0576(14) Uani 1 1 d . . . . .
H50A H 0.854114 0.067057 0.542042 0.069 Uiso 1 1 calc R U . . .
H50B H 0.798576 0.134584 0.476781 0.069 Uiso 1 1 calc R U . . .
C51 C 0.9371(6) 0.1110(5) 0.4362(5) 0.084(2) Uani 1 1 d . . . . .
H51A H 0.935242 0.164468 0.387427 0.126 Uiso 1 1 calc R U . . .
H51B H 0.933138 0.051152 0.430058 0.126 Uiso 1 1 calc R U . . .
H51C H 0.995605 0.107518 0.451957 0.126 Uiso 1 1 calc R U . . .
C52 C 1.0154(4) 0.8921(4) 0.1230(3) 0.0450(12) Uani 1 1 d . . . . .
H52A H 1.065164 0.862889 0.091827 0.054 Uiso 1 1 calc R U . . .
H52B H 1.019125 0.962172 0.100872 0.054 Uiso 1 1 calc R U . . .
C53 C 0.9214(3) 0.8700(4) 0.1212(3) 0.0445(11) Uani 1 1 d . . . . .
H53A H 0.871835 0.911821 0.140992 0.053 Uiso 1 1 calc R U . . .
H53B H 0.917669 0.883371 0.067706 0.053 Uiso 1 1 calc R U . . .
C54 C 0.9682(4) 0.9083(3) 0.2481(3) 0.0431(11) Uani 1 1 d . . . . .
H54A H 0.909260 0.932440 0.229117 0.052 Uiso 1 1 calc R U . . .
H54B H 0.999213 0.963991 0.241528 0.052 Uiso 1 1 calc R U . . .
C55 C 0.9472(3) 0.8462(3) 0.3314(3) 0.0404(11) Uani 1 1 d . . . . .
H55A H 1.004807 0.827047 0.352440 0.048 Uiso 1 1 calc R U . . .
H55B H 0.901693 0.881121 0.360677 0.048 Uiso 1 1 calc R U . . .
C56 C 1.1283(3) 0.8506(4) 0.2052(3) 0.0444(11) Uani 1 1 d . . . . .
H56A H 1.140392 0.912554 0.204799 0.053 Uiso 1 1 calc R U . . .
H56B H 1.168024 0.841116 0.159023 0.053 Uiso 1 1 calc R U . . .
C57 C 1.1545(3) 0.7699(4) 0.2766(3) 0.0399(11) Uani 1 1 d . . . . .
N4 N 0.724(2) 1.324(3) 0.086(2) 0.122(11) Uani 0.25 1 d D U P . .
C58 C 0.646(2) 1.337(2) 0.0922(19) 0.092(9) Uani 0.25 1 d D U P . .
C59 C 0.545(2) 1.342(2) 0.1123(19) 0.096(9) Uani 0.25 1 d D U P . .
H59A H 0.518766 1.397950 0.074365 0.145 Uiso 0.25 1 calc R U P . .
H59B H 0.523986 1.346429 0.162891 0.145 Uiso 0.25 1 calc R U P . .
H59C H 0.524283 1.283788 0.113310 0.145 Uiso 0.25 1 calc R U P . .
N5 N 1.0389(6) 0.7244(6) 0.0006(4) 0.081(2) Uani 0.75 1 d D U P . .
C60 C 1.0486(13) 0.7936(7) -0.0555(6) 0.131(6) Uani 0.75 1 d D U P . .
C61 C 1.043(2) 0.8691(10) -0.1241(8) 0.269(15) Uani 0.75 1 d D U P . .
H61A H 1.064563 0.845793 -0.166381 0.403 Uiso 0.75 1 calc R U P . .
H61B H 1.083286 0.917620 -0.130781 0.403 Uiso 0.75 1 calc R U P . .
H61C H 0.978800 0.897444 -0.123517 0.403 Uiso 0.75 1 calc R U P . .
C18A C 0.709(3) 0.769(3) -0.069(2) 0.154(19) Uani 0.255(16) 1 d D U P A 2
H18D H 0.654469 0.809695 -0.054324 0.232 Uiso 0.255(16) 1 calc R U P A 2
H18E H 0.699969 0.752663 -0.110362 0.232 Uiso 0.255(16) 1 calc R U P A 2
H18F H 0.764881 0.802886 -0.085154 0.232 Uiso 0.255(16) 1 calc R U P A 2
C19A C 0.631(2) 0.629(3) 0.022(2) 0.116(13) Uani 0.255(16) 1 d D U P A 2
H19D H 0.642332 0.561553 0.053776 0.174 Uiso 0.255(16) 1 calc R U P A 2
H19E H 0.611057 0.633613 -0.023796 0.174 Uiso 0.255(16) 1 calc R U P A 2
H19F H 0.581121 0.659915 0.051430 0.174 Uiso 0.255(16) 1 calc R U P A 2
C20A C 0.799(3) 0.614(3) -0.024(2) 0.114(13) Uani 0.255(16) 1 d D U P A 2
H20D H 0.857951 0.633944 -0.024922 0.172 Uiso 0.255(16) 1 calc R U P A 2
H20E H 0.797696 0.616110 -0.075052 0.172 Uiso 0.255(16) 1 calc R U P A 2
H20F H 0.792299 0.547985 0.012737 0.172 Uiso 0.255(16) 1 calc R U P A 2

loop_
_atom_site_aniso_label
_atom_site_aniso_U_11
_atom_site_aniso_U_22
_atom_site_aniso_U_33
_atom_site_aniso_U_23
_atom_site_aniso_U_13
_atom_site_aniso_U_12
Ce1 0.02612(12) 0.02986(12) 0.03913(13) -0.01398(10) -0.00646(9) -0.00305(9)
Co1 0.0245(3) 0.0297(3) 0.0440(4) -0.0137(3) -0.0072(3) -0.0023(3)
O1 0.0256(15) 0.0299(14) 0.0431(17) -0.0127(13) -0.0067(12) -0.0022(12)
N1 0.0280(19) 0.0340(19) 0.049(2) -0.0168(18) -0.0059(16) -0.0043(15)
C1 0.038(3) 0.033(2) 0.046(3) -0.016(2) -0.015(2) 0.0026(19)
Ce2 0.02693(12) 0.03109(12) 0.03769(13) -0.01104(10) -0.00753(9) -0.00369(9)
Co2 0.0257(3) 0.0279(3) 0.0358(3) -0.0119(3) -0.0067(3) -0.0028(3)
O2 0.0306(16) 0.0266(14) 0.0420(17) -0.0113(13) -0.0078(13) -0.0026(12)
N2 0.0309(19) 0.0332(18) 0.037(2) -0.0115(16) -0.0082(15) -0.0038(15)
C2 0.048(3) 0.045(3) 0.052(3) -0.026(2) -0.017(2) 0.005(2)
Ce3 0.02450(12) 0.03121(12) 0.03977(14) -0.01161(11) -0.00622(9) -0.00435(9)
O3 0.0400(19) 0.052(2) 0.051(2) -0.0255(17) -0.0089(15) -0.0082(15)
N3 0.031(2) 0.038(2) 0.048(2) -0.0093(18) -0.0078(17) -0.0086(16)
C3 0.057(3) 0.063(3) 0.052(3) -0.030(3) -0.019(3) 0.003(3)
O4 0.0345(18) 0.051(2) 0.051(2) -0.0250(17) -0.0065(15) -0.0046(15)
C4 0.110(6) 0.049(3) 0.076(4) -0.036(3) -0.040(4) 0.013(3)
O5 0.0387(18) 0.0358(17) 0.059(2) -0.0196(16) -0.0186(16) -0.0011(14)
C5 0.046(3) 0.095(5) 0.058(4) -0.039(4) -0.009(3) 0.007(3)
O6 0.0316(17) 0.0357(16) 0.058(2) -0.0224(16) -0.0118(15) 0.0005(13)
C6 0.037(3) 0.039(3) 0.050(3) -0.018(2) -0.005(2) -0.009(2)
O7 0.0287(16) 0.0365(16) 0.0487(19) -0.0126(15) -0.0077(14) -0.0006(13)
C7 0.061(3) 0.030(2) 0.075(4) -0.024(3) -0.026(3) 0.002(2)
O8 0.0327(17) 0.0394(17) 0.0457(19) -0.0131(15) -0.0068(14) 0.0005(14)
C8 0.231(12) 0.052(4) 0.120(7) -0.050(5) 0.013(7) 0.011(6)
O9 0.042(2) 0.059(2) 0.053(2) -0.0266(19) -0.0119(16) -0.0015(16)
C9 0.254(13) 0.037(3) 0.141(7) -0.020(4) -0.133(9) -0.004(5)
O10 0.040(2) 0.074(3) 0.055(2) -0.029(2) -0.0124(17) 0.0065(18)
C10 0.107(6) 0.058(4) 0.319(16) -0.079(7) -0.103(8) 0.000(4)
O11 0.0357(17) 0.0357(16) 0.0411(18) -0.0126(15) -0.0091(14) -0.0068(13)
C11 0.034(2) 0.039(2) 0.048(3) -0.009(2) -0.015(2) -0.007(2)
O12 0.0314(16) 0.0333(15) 0.0385(17) -0.0107(14) -0.0073(13) -0.0069(12)
C12 0.052(3) 0.046(3) 0.052(3) -0.003(3) -0.013(3) 0.002(2)
O13 0.050(2) 0.0381(18) 0.0427(18) -0.0128(15) -0.0041(15) -0.0142(15)
C13 0.086(6) 0.076(5) 0.091(6) 0.021(5) 0.006(5) 0.030(4)
O14 0.0355(17) 0.0341(16) 0.0382(17) -0.0149(14) -0.0064(13) -0.0027(13)
C14 0.231(14) 0.083(6) 0.070(6) -0.008(5) -0.060(7) 0.021(7)
O15 0.0419(19) 0.0437(19) 0.053(2) -0.0130(17) -0.0045(16) -0.0033(15)
C15 0.071(5) 0.071(5) 0.159(10) 0.045(6) -0.027(6) -0.023(4)
O16 0.0397(19) 0.0417(19) 0.062(2) -0.0159(18) -0.0050(17) -0.0046(15)
C16 0.044(3) 0.051(3) 0.052(3) -0.019(3) -0.014(2) 0.003(2)
O17 0.0252(15) 0.0377(16) 0.0470(18) -0.0154(15) -0.0067(13) -0.0022(12)
C17 0.064(4) 0.106(5) 0.062(4) -0.044(4) -0.027(3) 0.015(4)
O18 0.0267(15) 0.0367(16) 0.0503(19) -0.0193(15) -0.0114(13) -0.0023(12)
C18 0.075(7) 0.209(16) 0.084(8) -0.087(10) -0.043(6) 0.031(8)
O19 0.0278(15) 0.0298(15) 0.0402(17) -0.0075(13) -0.0078(12) -0.0049(12)
C19 0.28(3) 0.126(8) 0.136(14) -0.090(9) -0.105(15) 0.009(10)
O20 0.0334(16) 0.0348(16) 0.0353(16) -0.0149(14) -0.0048(12) -0.0028(13)
C20 0.083(7) 0.239(17) 0.049(5) -0.062(8) -0.012(5) 0.021(9)
O21 0.0330(17) 0.0344(16) 0.0438(18) -0.0102(14) -0.0082(13) -0.0050(13)
C21 0.029(2) 0.028(2) 0.046(3) -0.016(2) -0.0051(19) -0.0003(17)
O22 0.0300(16) 0.0339(15) 0.0431(17) -0.0150(14) -0.0050(13) -0.0084(12)
C22 0.036(2) 0.033(2) 0.049(3) -0.014(2) -0.010(2) -0.0080(19)
O23 0.0311(17) 0.0411(17) 0.051(2) -0.0116(16) -0.0113(14) -0.0086(14)
C23 0.043(3) 0.035(2) 0.060(3) -0.014(2) -0.010(2) -0.010(2)
O24 0.039(2) 0.056(2) 0.066(2) -0.013(2) -0.0184(18) -0.0134(17)
C24 0.033(3) 0.049(3) 0.073(4) -0.025(3) -0.007(2) -0.004(2)
C25 0.053(3) 0.059(3) 0.063(3) -0.021(3) -0.023(3) -0.020(3)
C26 0.028(2) 0.042(2) 0.039(2) -0.016(2) -0.0077(18) -0.0050(18)
C27 0.042(3) 0.044(3) 0.046(3) -0.026(2) -0.006(2) 0.000(2)
C28 0.085(5) 0.055(3) 0.048(3) -0.027(3) -0.009(3) 0.007(3)
C29 0.060(4) 0.093(5) 0.094(5) -0.069(5) -0.005(3) -0.015(3)
C30 0.072(4) 0.053(3) 0.057(3) -0.028(3) -0.016(3) 0.016(3)
C31 0.044(3) 0.044(3) 0.062(3) -0.018(3) 0.000(2) -0.007(2)
C32 0.041(3) 0.057(3) 0.115(6) -0.017(4) 0.012(3) 0.005(3)
C33 0.066(5) 0.095(5) 0.086(5) -0.042(4) -0.003(4) 0.016(4)
C34 0.049(4) 0.113(7) 0.203(9) -0.090(7) -0.045(5) 0.024(4)
C35 0.059(5) 0.091(6) 0.275(13) 0.022(8) 0.073(7) 0.012(5)
C36 0.030(2) 0.049(3) 0.052(3) -0.016(2) -0.004(2) -0.005(2)
C37 0.026(2) 0.056(3) 0.054(3) -0.009(3) -0.004(2) -0.006(2)
C38 0.031(2) 0.038(2) 0.072(4) -0.024(3) -0.011(2) -0.0068(19)
C39 0.033(2) 0.040(3) 0.065(3) -0.023(2) -0.010(2) -0.002(2)
C40 0.029(2) 0.039(2) 0.053(3) -0.017(2) -0.010(2) -0.0004(19)
C41 0.031(2) 0.041(3) 0.067(3) -0.025(3) -0.011(2) 0.002(2)
C42 0.048(3) 0.057(3) 0.069(4) -0.020(3) -0.015(3) 0.012(3)
C43 0.044(3) 0.074(4) 0.087(5) -0.032(4) -0.024(3) 0.016(3)
C44 0.035(2) 0.032(2) 0.049(3) -0.014(2) -0.015(2) 0.0016(18)
C45 0.030(2) 0.034(2) 0.046(3) -0.014(2) -0.0117(19) 0.0003(18)
C46 0.033(2) 0.037(2) 0.042(3) -0.013(2) -0.0052(19) -0.0033(19)
C47 0.032(2) 0.041(2) 0.040(2) -0.015(2) -0.0074(19) 0.0002(19)
C48 0.042(3) 0.030(2) 0.043(3) -0.010(2) -0.010(2) -0.0035(19)
C49 0.058(3) 0.035(3) 0.053(3) -0.011(2) -0.009(3) -0.007(2)
C50 0.068(4) 0.036(3) 0.067(4) -0.016(3) -0.016(3) -0.006(3)
C51 0.104(6) 0.050(4) 0.089(5) -0.029(4) -0.004(4) 0.000(4)
C52 0.040(3) 0.036(2) 0.048(3) -0.002(2) -0.008(2) -0.010(2)
C53 0.039(3) 0.039(2) 0.045(3) 0.000(2) -0.010(2) -0.010(2)
C54 0.041(3) 0.035(2) 0.054(3) -0.015(2) -0.011(2) -0.006(2)
C55 0.035(2) 0.035(2) 0.052(3) -0.017(2) -0.005(2) -0.0098(19)
C56 0.030(2) 0.044(3) 0.057(3) -0.013(2) -0.009(2) -0.012(2)
C57 0.026(2) 0.046(3) 0.052(3) -0.020(2) -0.011(2) -0.0031(19)
N4 0.16(2) 0.11(2) 0.11(2) -0.05(2) -0.04(2) 0.00(2)
C58 0.16(2) 0.051(14) 0.082(18) -0.030(14) -0.04(2) -0.004(18)
C59 0.15(2) 0.076(18) 0.10(2) -0.062(17) -0.05(2) 0.016(18)
N5 0.094(6) 0.077(5) 0.064(4) -0.019(4) 0.004(4) -0.031(5)
C60 0.221(17) 0.057(6) 0.093(7) -0.029(5) 0.011(9) -0.017(8)
C61 0.54(4) 0.073(10) 0.119(12) -0.006(8) -0.008(19) -0.004(17)
C18A 0.19(4) 0.12(2) 0.13(3) -0.009(17) -0.05(3) 0.00(2)
C19A 0.109(17) 0.18(3) 0.10(2) -0.07(2) -0.040(18) -0.04(2)
C20A 0.13(2) 0.14(3) 0.11(3) -0.10(2) -0.03(2) 0.029(19)

loop_
_atom_type_symbol
_atom_type_description
_atom_type_scat_dispersion_real
_atom_type_scat_dispersion_imag
_atom_type_scat_source
C C 0.0181 0.0091 'International Tables Vol C Tables 4.2.6.8 and 6.1.1.4'
H H 0.0000 0.0000 'International Tables Vol C Tables 4.2.6.8 and 6.1.1.4'
Ce Ce -1.8482 9.6596 'International Tables Vol C Tables 4.2.6.8 and 6.1.1.4'
Co Co -2.3653 3.6143 'International Tables Vol C Tables 4.2.6.8 and 6.1.1.4'
N N 0.0311 0.0180 'International Tables Vol C Tables 4.2.6.8 and 6.1.1.4'
O O 0.0492 0.0322 'International Tables Vol C Tables 4.2.6.8 and 6.1.1.4'

loop_
_exptl_crystal_face_index_h
_exptl_crystal_face_index_k
_exptl_crystal_face_index_l
_exptl_crystal_face_perp_dist
-13 4 15 0.0550
-30 -1 -29 0.0237
-17 3 -30 0.0326
30 -6 -11 0.0480
30 -5 11 0.0254
-2 -9 15 0.0507
-20 -3 -30 0.0275
-29 -13 -30 0.0322
30 18 11 0.0473
2 21 30 0.0503

loop_
_geom_angle_atom_site_label_1
_geom_angle_atom_site_label_2
_geom_angle_atom_site_label_3
_geom_angle
_geom_angle_site_symmetry_1
_geom_angle_site_symmetry_3
_geom_angle_publ_flag
Co1 Ce1 Ce2 54.977(14) . . ?
Co1 Ce1 Co2 112.350(18) . . ?
O1 Ce1 Co1 34.48(8) . . ?
O1 Ce1 C1 147.80(12) . . ?
O1 Ce1 Ce2 33.25(8) . . ?
O1 Ce1 Co2 99.62(8) . . ?
O1 Ce1 O2 68.22(11) . . ?
O1 Ce1 O3 135.90(11) . . ?
O1 Ce1 O4 147.45(11) . . ?
O1 Ce1 O5 75.18(11) . . ?
O1 Ce1 O17 68.15(11) . . ?
O1 Ce1 O20 127.86(11) . . ?
O1 Ce1 O22 86.62(11) . . ?
C1 Ce1 Co1 121.83(9) . . ?
C1 Ce1 Ce2 173.17(10) . . ?
C1 Ce1 Co2 112.22(9) . . ?
Co2 Ce1 Ce2 66.443(13) . . ?
O2 Ce1 Co1 90.99(8) . . ?
O2 Ce1 C1 143.89(12) . . ?
O2 Ce1 Ce2 36.91(7) . . ?
O2 Ce1 Co2 33.60(7) . . ?
O2 Ce1 O3 142.29(11) . . ?
O2 Ce1 O4 127.24(11) . . ?
O2 Ce1 O5 138.06(11) . . ?
O3 Ce1 Co1 102.35(8) . . ?
O3 Ce1 C1 26.56(13) . . ?
O3 Ce1 Ce2 146.76(8) . . ?
O3 Ce1 Co2 109.88(8) . . ?
O4 Ce1 Co1 141.26(8) . . ?
O4 Ce1 C1 26.44(12) . . ?
O4 Ce1 Ce2 159.58(8) . . ?
O4 Ce1 Co2 104.68(8) . . ?
O4 Ce1 O3 52.70(11) . . ?
O5 Ce1 Co1 68.20(8) . . ?
O5 Ce1 C1 74.01(12) . . ?
O5 Ce1 Ce2 108.32(9) . . ?
O5 Ce1 Co2 170.04(9) . . ?
O5 Ce1 O3 79.24(12) . . ?
O5 Ce1 O4 77.35(12) . . ?
O17 Ce1 Co1 34.89(8) . . ?
O17 Ce1 C1 97.43(13) . . ?
O17 Ce1 Ce2 76.89(8) . . ?
O17 Ce1 Co2 106.00(8) . . ?
O17 Ce1 O2 103.60(11) . . ?
O17 Ce1 O3 72.56(12) . . ?
O17 Ce1 O4 123.51(11) . . ?
O17 Ce1 O5 80.20(11) . . ?
O17 Ce1 O20 99.58(11) . . ?
O20 Ce1 Co1 124.30(8) . . ?
O20 Ce1 C1 81.71(12) . . ?
O20 Ce1 Ce2 95.39(8) . . ?
O20 Ce1 Co2 32.72(7) . . ?
O20 Ce1 O2 66.19(10) . . ?
O20 Ce1 O3 77.32(11) . . ?
O20 Ce1 O4 82.63(11) . . ?
O20 Ce1 O5 155.43(11) . . ?
O22 Ce1 Co1 118.96(8) . . ?
O22 Ce1 C1 100.74(13) . . ?
O22 Ce1 Ce2 85.88(8) . . ?
O22 Ce1 Co2 84.37(8) . . ?
O22 Ce1 O2 71.60(11) . . ?
O22 Ce1 O3 127.28(11) . . ?
O22 Ce1 O4 74.71(11) . . ?
O22 Ce1 O5 86.81(11) . . ?
O22 Ce1 O17 153.80(11) . . ?
O22 Ce1 O20 101.58(11) . . ?
O1 Co1 Ce1 42.19(10) . . ?
O1 Co1 N1 169.55(15) . . ?
O1 Co1 Ce2 41.54(9) . . ?
O1 Co1 O6 95.12(13) . . ?
O1 Co1 O7 95.03(13) . . ?
O1 Co1 O17 84.79(13) . . ?
N1 Co1 Ce1 130.71(12) . . ?
N1 Co1 Ce2 133.59(11) . . ?
Ce2 Co1 Ce1 69.919(15) . . ?
O6 Co1 Ce1 86.22(10) . . ?
O6 Co1 N1 91.59(15) . . ?
O6 Co1 Ce2 134.32(10) . . ?
O7 Co1 Ce1 134.82(10) . . ?
O7 Co1 N1 93.62(15) . . ?
O7 Co1 Ce2 86.30(10) . . ?
O7 Co1 O6 84.02(15) . . ?
O17 Co1 Ce1 44.25(9) . . ?
O17 Co1 N1 86.87(15) . . ?
O17 Co1 Ce2 95.48(10) . . ?
O17 Co1 O6 93.04(15) . . ?
O17 Co1 O7 177.03(14) . . ?
O18 Co1 Ce1 96.50(10) . . ?
O18 Co1 O1 85.54(13) . . ?
O18 Co1 N1 88.25(15) . . ?
O18 Co1 Ce2 45.49(9) . . ?
O18 Co1 O6 176.54(15) . . ?
O18 Co1 O7 92.54(14) . . ?
O18 Co1 O17 90.40(14) . . ?
Co1 O1 Ce1 103.32(14) . . ?
Co1 O1 Ce2 104.04(13) . . ?
Ce2 O1 Ce1 113.06(12) . . ?
C36 N1 Co1 103.5(3) . . ?
C36 N1 C38 110.9(4) . . ?
C36 N1 C40 111.4(4) . . ?
C38 N1 Co1 105.5(3) . . ?
C40 N1 Co1 114.6(3) . . ?
C40 N1 C38 110.6(4) . . ?
C2 C1 Ce1 166.5(3) . . ?
O3 C1 Ce1 60.9(3) . . ?
O3 C1 C2 120.2(4) . . ?
O4 C1 Ce1 59.7(3) . . ?
O4 C1 C2 120.0(4) . . ?
O4 C1 O3 119.6(4) . . ?
Ce1 Ce2 Ce3 61.449(7) . . ?
Co1 Ce2 Ce1 55.105(14) . . ?
Co1 Ce2 Ce3 111.909(15) . . ?
O1 Ce2 Ce1 33.68(8) . . ?
O1 Ce2 Co1 34.43(8) . . ?
O1 Ce2 O2 68.87(11) . . ?
O1 Ce2 Ce3 78.44(8) . . ?
O1 Ce2 O8 75.82(11) . . ?
O1 Ce2 O9 129.97(11) . . ?
O1 Ce2 O10 150.46(13) . . ?
O1 Ce2 O11 123.06(11) . . ?
O1 Ce2 C16 146.92(13) . . ?
O1 Ce2 O18 68.16(11) . . ?
O1 Ce2 O21 79.85(11) . . ?
O2 Ce2 Ce1 37.17(7) . . ?
O2 Ce2 Co1 91.36(8) . . ?
O2 Ce2 Ce3 38.45(7) . . ?
O2 Ce2 O8 139.75(11) . . ?
O2 Ce2 O9 148.17(12) . . ?
O2 Ce2 O10 126.36(12) . . ?
O2 Ce2 O11 74.99(10) . . ?
O2 Ce2 C16 144.21(13) . . ?
O2 Ce2 O18 104.14(11) . . ?
O2 Ce2 O21 73.55(11) . . ?
O8 Ce2 Ce1 109.44(8) . . ?
O8 Ce2 Co1 68.30(8) . . ?
O8 Ce2 Ce3 116.46(8) . . ?
O8 Ce2 O9 71.23(12) . . ?
O8 Ce2 O10 79.15(13) . . ?
O8 Ce2 C16 72.89(14) . . ?
O9 Ce2 Ce1 145.92(8) . . ?
O9 Ce2 Co1 97.42(8) . . ?
O9 Ce2 Ce3 150.55(8) . . ?
O9 Ce2 C16 26.04(14) . . ?
O10 Ce2 Ce1 160.71(9) . . ?
O10 Ce2 Co1 142.21(9) . . ?
O10 Ce2 Ce3 99.29(9) . . ?
O10 Ce2 O9 52.66(12) . . ?
O10 Ce2 C16 26.64(14) . . ?
O11 Ce2 Ce1 95.09(8) . . ?
O11 Ce2 Co1 108.22(8) . . ?
O11 Ce2 Ce3 98.99(8) . . ?
O11 Ce2 O8 143.32(11) . . ?
O11 Ce2 O9 73.21(12) . . ?
O11 Ce2 O10 86.47(13) . . ?
O11 Ce2 C16 79.17(14) . . ?
C16 Ce2 Ce1 171.33(12) . . ?
C16 Ce2 Co1 120.33(11) . . ?
C16 Ce2 Ce3 125.57(11) . . ?
O18 Ce2 Ce1 77.17(8) . . ?
O18 Ce2 Co1 34.83(8) . . ?
O18 Ce2 Ce3 138.47(8) . . ?
O18 Ce2 O8 79.12(11) . . ?
O18 Ce2 O9 69.43(11) . . ?
O18 Ce2 O10 121.95(12) . . ?
O18 Ce2 O11 80.36(11) . . ?
O18 Ce2 C16 95.35(14) . . ?
O18 Ce2 O21 145.89(11) . . ?
O21 Ce2 Ce1 82.83(8) . . ?
O21 Ce2 Co1 111.37(8) . . ?
O21 Ce2 Ce3 36.57(8) . . ?
O21 Ce2 O8 81.93(11) . . ?
O21 Ce2 O9 129.59(12) . . ?
O21 Ce2 O10 81.34(13) . . ?
O21 Ce2 O11 129.20(11) . . ?
O21 Ce2 C16 105.82(14) . . ?
O2 Co2 Ce1 42.17(9) . . ?
O2 Co2 N2 166.74(15) . . ?
O2 Co2 Ce3 45.13(9) . . ?
O2 Co2 O12 97.80(13) . . ?
N2 Co2 Ce1 126.75(11) . . ?
N2 Co2 Ce3 129.89(11) . . ?
Ce3 Co2 Ce1 69.210(14) . . ?
O12 Co2 Ce1 97.30(9) . . ?
O12 Co2 N2 90.66(14) . . ?
O12 Co2 Ce3 137.91(9) . . ?
O14 Co2 Ce1 141.13(10) . . ?
O14 Co2 O2 98.97(13) . . ?
O14 Co2 N2 91.66(14) . . ?
O14 Co2 Ce3 81.97(9) . . ?
O14 Co2 O12 86.76(13) . . ?
O19 Co2 Ce1 86.25(9) . . ?
O19 Co2 O2 84.54(13) . . ?
O19 Co2 N2 87.53(14) . . ?
O19 Co2 Ce3 43.19(9) . . ?
O19 Co2 O12 176.43(13) . . ?
O19 Co2 O14 90.20(14) . . ?
O20 Co2 Ce1 41.20(9) . . ?
O20 Co2 O2 83.20(13) . . ?
O20 Co2 N2 86.80(14) . . ?
O20 Co2 Ce3 102.40(10) . . ?
O20 Co2 O12 88.85(13) . . ?
O20 Co2 O14 175.33(14) . . ?
O20 Co2 O19 94.13(14) . . ?
Ce1 O2 Ce3 107.05(12) . . ?
Ce2 O2 Ce1 105.92(11) . . ?
Ce2 O2 Ce3 104.55(12) . . ?
Co2 O2 Ce1 104.23(14) . . ?
Co2 O2 Ce2 132.80(15) . . ?
Co2 O2 Ce3 100.21(12) . . ?
C44 N2 Co2 105.5(3) . . ?
C46 N2 Co2 103.4(3) . . ?
C46 N2 C44 111.8(4) . . ?
C48 N2 Co2 113.6(3) . . ?
C48 N2 C44 111.0(3) . . ?
C48 N2 C46 111.2(3) . . ?
C3 C2 C1 109.6(4) . . ?
C3 C2 C4 110.7(5) . . ?
C3 C2 C5 111.2(5) . . ?
C4 C2 C1 105.7(4) . . ?
C5 C2 C1 110.2(5) . . ?
C5 C2 C4 109.4(5) . . ?
Co2 Ce3 Ce2 66.629(13) . . ?
O2 Ce3 Ce2 37.01(7) . . ?
O2 Ce3 Co2 34.66(7) . . ?
O2 Ce3 N3 119.12(11) . . ?
O2 Ce3 O13 68.48(11) . . ?
O2 Ce3 O15 146.48(12) . . ?
O2 Ce3 O16 123.99(11) . . ?
O2 Ce3 C31 144.42(13) . . ?
N3 Ce3 Ce2 98.79(9) . . ?
N3 Ce3 Co2 149.13(9) . . ?
N3 Ce3 C31 92.08(14) . . ?
O13 Ce3 Ce2 55.86(9) . . ?
O13 Ce3 Co2 65.72(8) . . ?
O13 Ce3 N3 129.92(12) . . ?
O13 Ce3 O16 71.69(13) . . ?
O13 Ce3 C31 78.57(15) . . ?
O15 Ce3 Ce2 113.57(9) . . ?
O15 Ce3 Co2 138.94(9) . . ?
O15 Ce3 N3 71.34(12) . . ?
O15 Ce3 O13 80.70(12) . . ?
O15 Ce3 O16 52.68(12) . . ?
O15 Ce3 C31 26.73(14) . . ?
O16 Ce3 Ce2 127.55(9) . . ?
O16 Ce3 Co2 93.04(8) . . ?
O16 Ce3 N3 116.48(12) . . ?
O16 Ce3 C31 26.53(14) . . ?
O19 Ce3 Ce2 100.27(7) . . ?
O19 Ce3 Co2 33.75(7) . . ?
O19 Ce3 O2 65.75(10) . . ?
O19 Ce3 N3 143.52(12) . . ?
O19 Ce3 O13 86.38(11) . . ?
O19 Ce3 O15 126.69(11) . . ?
O19 Ce3 O16 74.11(11) . . ?
O19 Ce3 C31 100.03(14) . . ?
O21 Ce3 Ce2 37.63(8) . . ?
O21 Ce3 Co2 104.23(8) . . ?
O21 Ce3 O2 73.18(11) . . ?
O21 Ce3 N3 66.72(12) . . ?
O21 Ce3 O13 69.97(11) . . ?
O21 Ce3 O15 84.39(12) . . ?
O21 Ce3 O16 125.85(12) . . ?
O21 Ce3 O19 137.90(11) . . ?
O21 Ce3 O22 89.77(11) . . ?
O21 Ce3 O23 131.88(11) . . ?
O21 Ce3 C31 108.28(15) . . ?
O22 Ce3 Ce2 84.77(8) . . ?
O22 Ce3 Co2 84.55(7) . . ?
O22 Ce3 O2 69.57(10) . . ?
O22 Ce3 N3 66.54(12) . . ?
O22 Ce3 O13 137.10(11) . . ?
O22 Ce3 O15 136.19(11) . . ?
O22 Ce3 O16 143.44(12) . . ?
O22 Ce3 O19 84.56(11) . . ?
O22 Ce3 C31 144.32(14) . . ?
O23 Ce3 Ce2 158.89(9) . . ?
O23 Ce3 Co2 119.47(8) . . ?
O23 Ce3 O2 137.47(11) . . ?
O23 Ce3 N3 65.45(12) . . ?
O23 Ce3 O13 145.00(12) . . ?
O23 Ce3 O15 75.97(13) . . ?
O23 Ce3 O16 73.44(12) . . ?
O23 Ce3 O19 87.02(11) . . ?
O23 Ce3 O22 76.16(11) . . ?
O23 Ce3 C31 68.84(15) . . ?
C31 Ce3 Ce2 128.18(13) . . ?
C31 Ce3 Co2 118.50(11) . . ?
C1 O3 Ce1 92.5(3) . . ?
C52 N3 Ce3 105.9(3) . . ?
C54 N3 Ce3 109.2(3) . . ?
C54 N3 C52 111.6(4) . . ?
C56 N3 Ce3 107.4(3) . . ?
C56 N3 C52 110.9(4) . . ?
C56 N3 C54 111.6(4) . . ?
C2 C3 H3A 109.5 . . ?
C2 C3 H3B 109.5 . . ?
C2 C3 H3C 109.5 . . ?
H3A C3 H3B 109.5 . . ?
H3A C3 H3C 109.5 . . ?
H3B C3 H3C 109.5 . . ?
C1 O4 Ce1 93.9(3) . . ?
C2 C4 H4A 109.5 . . ?
C2 C4 H4B 109.5 . . ?
C2 C4 H4C 109.5 . . ?
H4A C4 H4B 109.5 . . ?
H4A C4 H4C 109.5 . . ?
H4B C4 H4C 109.5 . . ?
C6 O5 Ce1 130.6(3) . . ?
C2 C5 H5A 109.5 . . ?
C2 C5 H5B 109.5 . . ?
C2 C5 H5C 109.5 . . ?
H5A C5 H5B 109.5 . . ?
H5A C5 H5C 109.5 . . ?
H5B C5 H5C 109.5 . . ?
C6 O6 Co1 127.6(3) . . ?
O5 C6 O6 125.8(4) . . ?
O5 C6 C7 119.0(4) . . ?
O6 C6 C7 115.3(4) . . ?
C11 O7 Co1 128.1(3) . . ?
C8 C7 C6 106.2(5) . . ?
C9 C7 C6 112.3(5) . . ?
C9 C7 C8 106.2(8) . . ?
C9 C7 C10 114.3(8) . . ?
C10 C7 C6 110.5(5) . . ?
C10 C7 C8 106.8(9) . . ?
C11 O8 Ce2 131.0(3) . . ?
C7 C8 H8A 109.5 . . ?
C7 C8 H8B 109.5 . . ?
C7 C8 H8C 109.5 . . ?
H8A C8 H8B 109.5 . . ?
H8A C8 H8C 109.5 . . ?
H8B C8 H8C 109.5 . . ?
C16 O9 Ce2 92.7(3) . . ?
C7 C9 H9A 109.5 . . ?
C7 C9 H9B 109.5 . . ?
C7 C9 H9C 109.5 . . ?
H9A C9 H9B 109.5 . . ?
H9A C9 H9C 109.5 . . ?
H9B C9 H9C 109.5 . . ?
C16 O10 Ce2 95.3(3) . . ?
C7 C10 H10A 109.5 . . ?
C7 C10 H10B 109.5 . . ?
C7 C10 H10C 109.5 . . ?
H10A C10 H10B 109.5 . . ?
H10A C10 H10C 109.5 . . ?
H10B C10 H10C 109.5 . . ?
C21 O11 Ce2 137.2(3) . . ?
O7 C11 C12 117.3(5) . . ?
O8 C11 O7 125.5(4) . . ?
O8 C11 C12 117.2(5) . . ?
C21 O12 Co2 123.8(3) . . ?
C13 C12 C11 112.7(5) . . ?
C13 C12 C14 113.6(7) . . ?
C13 C12 C15 107.6(7) . . ?
C14 C12 C11 109.9(6) . . ?
C14 C12 C15 106.1(8) . . ?
C15 C12 C11 106.5(5) . . ?
C26 O13 Ce3 123.8(3) . . ?
C12 C13 H13A 109.5 . . ?
C12 C13 H13B 109.5 . . ?
C12 C13 H13C 109.5 . . ?
H13A C13 H13B 109.5 . . ?
H13A C13 H13C 109.5 . . ?
H13B C13 H13C 109.5 . . ?
C26 O14 Co2 128.1(3) . . ?
C12 C14 H14A 109.5 . . ?
C12 C14 H14B 109.5 . . ?
C12 C14 H14C 109.5 . . ?
H14A C14 H14B 109.5 . . ?
H14A C14 H14C 109.5 . . ?
H14B C14 H14C 109.5 . . ?
C31 O15 Ce3 93.3(3) . . ?
C12 C15 H15A 109.5 . . ?
C12 C15 H15B 109.5 . . ?
C12 C15 H15C 109.5 . . ?
H15A C15 H15B 109.5 . . ?
H15A C15 H15C 109.5 . . ?
H15B C15 H15C 109.5 . . ?
C31 O16 Ce3 91.7(3) . . ?
O9 C16 Ce2 61.3(3) . . ?
O9 C16 O10 119.3(5) . . ?
O9 C16 C17 119.9(5) . . ?
O10 C16 Ce2 58.1(3) . . ?
O10 C16 C17 120.8(5) . . ?
C17 C16 Ce2 178.8(4) . . ?
Co1 O17 Ce1 100.86(13) . . ?
C37 O17 Ce1 142.4(3) . . ?
C37 O17 Co1 114.3(3) . . ?
C16 C17 C20 109.6(7) . . ?
C16 C17 C19A 106.6(14) . . ?
C18 C17 C16 111.2(6) . . ?
C18 C17 C20 107.7(7) . . ?
C19 C17 C16 106.4(7) . . ?
C19 C17 C18 112.6(8) . . ?
C19 C17 C20 109.3(8) . . ?
C18A C17 C16 116(2) . . ?
C18A C17 C19A 107.0(15) . . ?
C20A C17 C16 110.2(17) . . ?
C20A C17 C18A 109.4(15) . . ?
C20A C17 C19A 107.4(14) . . ?
Co1 O18 Ce2 99.68(13) . . ?
C39 O18 Co1 108.3(3) . . ?
C39 O18 Ce2 138.7(3) . . ?
C17 C18 H18A 109.5 . . ?
C17 C18 H18B 109.5 . . ?
C17 C18 H18C 109.5 . . ?
H18A C18 H18B 109.5 . . ?
H18A C18 H18C 109.5 . . ?
H18B C18 H18C 109.5 . . ?
Co2 O19 Ce3 103.05(13) . . ?
C45 O19 Co2 107.1(2) . . ?
C45 O19 Ce3 134.0(3) . . ?
C17 C19 H19A 109.5 . . ?
C17 C19 H19B 109.5 . . ?
C17 C19 H19C 109.5 . . ?
H19A C19 H19B 109.5 . . ?
H19A C19 H19C 109.5 . . ?
H19B C19 H19C 109.5 . . ?
Co2 O20 Ce1 106.08(13) . . ?
C47 O20 Ce1 139.3(3) . . ?
C47 O20 Co2 113.9(3) . . ?
C17 C20 H20A 109.5 . . ?
C17 C20 H20B 109.5 . . ?
C17 C20 H20C 109.5 . . ?
H20A C20 H20B 109.5 . . ?
H20A C20 H20C 109.5 . . ?
H20B C20 H20C 109.5 . . ?
Ce3 O21 Ce2 105.80(12) . . ?
C53 O21 Ce2 121.4(3) . . ?
C53 O21 Ce3 125.6(3) . . ?
O11 C21 O12 125.5(4) . . ?
O11 C21 C22 119.1(4) . . ?
O12 C21 C22 115.4(4) . . ?
Ce1 O22 Ce3 111.64(12) . . ?
C55 O22 Ce1 124.6(3) . . ?
C55 O22 Ce3 121.4(3) . . ?
C23 C22 C21 109.4(4) . . ?
C23 C22 C24 109.6(4) . . ?
C23 C22 C25 110.3(4) . . ?
C24 C22 C21 107.2(4) . . ?
C25 C22 C21 109.9(4) . . ?
C25 C22 C24 110.4(4) . . ?
C57 O23 Ce3 127.2(3) . . ?
C22 C23 H23A 109.5 . . ?
C22 C23 H23B 109.5 . . ?
C22 C23 H23C 109.5 . . ?
H23A C23 H23B 109.5 . . ?
H23A C23 H23C 109.5 . . ?
H23B C23 H23C 109.5 . . ?
C22 C24 H24A 109.5 . . ?
C22 C24 H24B 109.5 . . ?
C22 C24 H24C 109.5 . . ?
H24A C24 H24B 109.5 . . ?
H24A C24 H24C 109.5 . . ?
H24B C24 H24C 109.5 . . ?
C22 C25 H25A 109.5 . . ?
C22 C25 H25B 109.5 . . ?
C22 C25 H25C 109.5 . . ?
H25A C25 H25B 109.5 . . ?
H25A C25 H25C 109.5 . . ?
H25B C25 H25C 109.5 . . ?
O13 C26 O14 124.7(4) . . ?
O13 C26 C27 120.4(4) . . ?
O14 C26 C27 114.9(4) . . ?
C28 C27 C26 109.9(4) . . ?
C28 C27 C29 110.8(5) . . ?
C28 C27 C30 109.6(5) . . ?
C29 C27 C26 109.0(4) . . ?
C29 C27 C30 109.8(5) . . ?
C30 C27 C26 107.7(4) . . ?
C27 C28 H28A 109.5 . . ?
C27 C28 H28B 109.5 . . ?
C27 C28 H28C 109.5 . . ?
H28A C28 H28B 109.5 . . ?
H28A C28 H28C 109.5 . . ?
H28B C28 H28C 109.5 . . ?
C27 C29 H29A 109.5 . . ?
C27 C29 H29B 109.5 . . ?
C27 C29 H29C 109.5 . . ?
H29A C29 H29B 109.5 . . ?
H29A C29 H29C 109.5 . . ?
H29B C29 H29C 109.5 . . ?
C27 C30 H30A 109.5 . . ?
C27 C30 H30B 109.5 . . ?
C27 C30 H30C 109.5 . . ?
H30A C30 H30B 109.5 . . ?
H30A C30 H30C 109.5 . . ?
H30B C30 H30C 109.5 . . ?
O15 C31 Ce3 60.0(3) . . ?
O15 C31 C32 121.5(5) . . ?
O16 C31 Ce3 61.8(3) . . ?
O16 C31 O15 119.7(5) . . ?
O16 C31 C32 118.7(5) . . ?
C32 C31 Ce3 162.6(5) . . ?
C31 C32 C34 107.0(6) . . ?
C33 C32 C31 109.2(6) . . ?
C33 C32 C34 104.8(6) . . ?
C35 C32 C31 112.3(6) . . ?
C35 C32 C33 119.3(9) . . ?
C35 C32 C34 103.1(10) . . ?
C32 C33 H33A 109.5 . . ?
C32 C33 H33B 109.5 . . ?
C32 C33 H33C 109.5 . . ?
H33A C33 H33B 109.5 . . ?
H33A C33 H33C 109.5 . . ?
H33B C33 H33C 109.5 . . ?
C32 C34 H34A 109.5 . . ?
C32 C34 H34B 109.5 . . ?
C32 C34 H34C 109.5 . . ?
H34A C34 H34B 109.5 . . ?
H34A C34 H34C 109.5 . . ?
H34B C34 H34C 109.5 . . ?
C32 C35 H35A 109.5 . . ?
C32 C35 H35B 109.5 . . ?
C32 C35 H35C 109.5 . . ?
H35A C35 H35B 109.5 . . ?
H35A C35 H35C 109.5 . . ?
H35B C35 H35C 109.5 . . ?
N1 C36 H36A 109.9 . . ?
N1 C36 H36B 109.9 . . ?
N1 C36 C37 109.1(4) . . ?
H36A C36 H36B 108.3 . . ?
C37 C36 H36A 109.9 . . ?
C37 C36 H36B 109.9 . . ?
O17 C37 C36 109.4(4) . . ?
O17 C37 H37A 109.8 . . ?
O17 C37 H37B 109.8 . . ?
C36 C37 H37A 109.8 . . ?
C36 C37 H37B 109.8 . . ?
H37A C37 H37B 108.2 . . ?
N1 C38 H38A 110.0 . . ?
N1 C38 H38B 110.0 . . ?
N1 C38 C39 108.4(4) . . ?
H38A C38 H38B 108.4 . . ?
C39 C38 H38A 110.0 . . ?
C39 C38 H38B 110.0 . . ?
O18 C39 C38 106.8(4) . . ?
O18 C39 H39A 110.4 . . ?
O18 C39 H39B 110.4 . . ?
C38 C39 H39A 110.4 . . ?
C38 C39 H39B 110.4 . . ?
H39A C39 H39B 108.6 . . ?
N1 C40 H40A 108.4 . . ?
N1 C40 H40B 108.4 . . ?
N1 C40 C41 115.5(4) . . ?
H40A C40 H40B 107.5 . . ?
C41 C40 H40A 108.4 . . ?
C41 C40 H40B 108.4 . . ?
C40 C41 H41A 109.3 . . ?
C40 C41 H41B 109.3 . . ?
H41A C41 H41B 108.0 . . ?
C42 C41 C40 111.5(5) . . ?
C42 C41 H41A 109.3 . . ?
C42 C41 H41B 109.3 . . ?
C41 C42 H42A 109.2 . . ?
C41 C42 H42B 109.2 . . ?
C41 C42 C43 112.2(5) . . ?
H42A C42 H42B 107.9 . . ?
C43 C42 H42A 109.2 . . ?
C43 C42 H42B 109.2 . . ?
C42 C43 H43A 109.5 . . ?
C42 C43 H43B 109.5 . . ?
C42 C43 H43C 109.5 . . ?
H43A C43 H43B 109.5 . . ?
H43A C43 H43C 109.5 . . ?
H43B C43 H43C 109.5 . . ?
N2 C44 H44A 110.2 . . ?
N2 C44 H44B 110.2 . . ?
H44A C44 H44B 108.5 . . ?
C45 C44 N2 107.6(4) . . ?
C45 C44 H44A 110.2 . . ?
C45 C44 H44B 110.2 . . ?
O19 C45 C44 107.6(4) . . ?
O19 C45 H45A 110.2 . . ?
O19 C45 H45B 110.2 . . ?
C44 C45 H45A 110.2 . . ?
C44 C45 H45B 110.2 . . ?
H45A C45 H45B 108.5 . . ?
N2 C46 H46A 109.9 . . ?
N2 C46 H46B 109.9 . . ?
N2 C46 C47 108.9(4) . . ?
H46A C46 H46B 108.3 . . ?
C47 C46 H46A 109.9 . . ?
C47 C46 H46B 109.9 . . ?
O20 C47 C46 109.7(4) . . ?
O20 C47 H47A 109.7 . . ?
O20 C47 H47B 109.7 . . ?
C46 C47 H47A 109.7 . . ?
C46 C47 H47B 109.7 . . ?
H47A C47 H47B 108.2 . . ?
N2 C48 H48A 108.3 . . ?
N2 C48 H48B 108.3 . . ?
N2 C48 C49 116.1(4) . . ?
H48A C48 H48B 107.4 . . ?
C49 C48 H48A 108.3 . . ?
C49 C48 H48B 108.3 . . ?
C48 C49 H49A 109.4 . . ?
C48 C49 H49B 109.4 . . ?
H49A C49 H49B 108.0 . . ?
C50 C49 C48 111.0(5) . . ?
C50 C49 H49A 109.4 . . ?
C50 C49 H49B 109.4 . . ?
C49 C50 H50A 108.2 . . ?
C49 C50 H50B 108.2 . . ?
H50A C50 H50B 107.3 . . ?
C51 C50 C49 116.4(5) . . ?
C51 C50 H50A 108.2 . . ?
C51 C50 H50B 108.2 . . ?
C50 C51 H51A 109.5 . . ?
C50 C51 H51B 109.5 . . ?
C50 C51 H51C 109.5 . . ?
H51A C51 H51B 109.5 . . ?
H51A C51 H51C 109.5 . . ?
H51B C51 H51C 109.5 . . ?
N3 C52 H52A 109.7 . . ?
N3 C52 H52B 109.7 . . ?
N3 C52 C53 109.8(4) . . ?
H52A C52 H52B 108.2 . . ?
C53 C52 H52A 109.7 . . ?
C53 C52 H52B 109.7 . . ?
O21 C53 C52 110.8(4) . . ?
O21 C53 H53A 109.5 . . ?
O21 C53 H53B 109.5 . . ?
C52 C53 H53A 109.5 . . ?
C52 C53 H53B 109.5 . . ?
H53A C53 H53B 108.1 . . ?
N3 C54 H54A 109.5 . . ?
N3 C54 H54B 109.5 . . ?
N3 C54 C55 110.6(4) . . ?
H54A C54 H54B 108.1 . . ?
C55 C54 H54A 109.5 . . ?
C55 C54 H54B 109.5 . . ?
O22 C55 C54 106.8(4) . . ?
O22 C55 H55A 110.4 . . ?
O22 C55 H55B 110.4 . . ?
C54 C55 H55A 110.4 . . ?
C54 C55 H55B 110.4 . . ?
H55A C55 H55B 108.6 . . ?
N3 C56 H56A 109.3 . . ?
N3 C56 H56B 109.3 . . ?
N3 C56 C57 111.6(4) . . ?
H56A C56 H56B 108.0 . . ?
C57 C56 H56A 109.3 . . ?
C57 C56 H56B 109.3 . . ?
O23 C57 C56 116.4(4) . . ?
O24 C57 O23 124.5(5) . . ?
O24 C57 C56 119.1(4) . . ?
N4 C58 C59 170(4) . . ?
C58 C59 H59A 109.5 . . ?
C58 C59 H59B 109.5 . . ?
C58 C59 H59C 109.5 . . ?
H59A C59 H59B 109.5 . . ?
H59A C59 H59C 109.5 . . ?
H59B C59 H59C 109.5 . . ?
N5 C60 C61 168(2) . . ?
C60 C61 H61A 109.5 . . ?
C60 C61 H61B 109.5 . . ?
C60 C61 H61C 109.5 . . ?
H61A C61 H61B 109.5 . . ?
H61A C61 H61C 109.5 . . ?
H61B C61 H61C 109.5 . . ?
C17 C18A H18D 109.5 . . ?
C17 C18A H18E 109.5 . . ?
C17 C18A H18F 109.5 . . ?
H18D C18A H18E 109.5 . . ?
H18D C18A H18F 109.5 . . ?
H18E C18A H18F 109.5 . . ?
C17 C19A H19D 109.5 . . ?
C17 C19A H19E 109.5 . . ?
C17 C19A H19F 109.5 . . ?
H19D C19A H19E 109.5 . . ?
H19D C19A H19F 109.5 . . ?
H19E C19A H19F 109.5 . . ?
C17 C20A H20D 109.5 . . ?
C17 C20A H20E 109.5 . . ?
C17 C20A H20F 109.5 . . ?
H20D C20A H20E 109.5 . . ?
H20D C20A H20F 109.5 . . ?
H20E C20A H20F 109.5 . . ?

loop_
_geom_bond_atom_site_label_1
_geom_bond_atom_site_label_2
_geom_bond_distance
_geom_bond_site_symmetry_2
_geom_bond_publ_flag
Ce1 Co1 3.2319(7) . ?
Ce1 O1 2.231(3) . ?
Ce1 C1 2.837(5) . ?
Ce1 Ce2 3.7008(4) . ?
Ce1 Co2 3.3570(7) . ?
Ce1 O2 2.325(3) . ?
Ce1 O3 2.482(3) . ?
Ce1 O4 2.454(3) . ?
Ce1 O5 2.402(3) . ?
Ce1 O17 2.296(3) . ?
Ce1 O20 2.301(3) . ?
Ce1 O22 2.264(3) . ?
Co1 O1 1.880(3) . ?
Co1 N1 1.976(4) . ?
Co1 Ce2 3.2269(7) . ?
Co1 O6 1.920(3) . ?
Co1 O7 1.916(3) . ?
Co1 O17 1.882(3) . ?
Co1 O18 1.870(3) . ?
O1 Ce2 2.206(3) . ?
N1 C36 1.492(7) . ?
N1 C38 1.513(6) . ?
N1 C40 1.493(6) . ?
C1 C2 1.530(7) . ?
C1 O3 1.269(6) . ?
C1 O4 1.266(6) . ?
Ce2 O2 2.311(3) . ?
Ce2 Ce3 3.7172(3) . ?
Ce2 O8 2.382(3) . ?
Ce2 O9 2.494(4) . ?
Ce2 O10 2.421(4) . ?
Ce2 O11 2.360(3) . ?
Ce2 C16 2.841(6) . ?
Ce2 O18 2.334(3) . ?
Ce2 O21 2.359(3) . ?
Co2 O2 1.916(3) . ?
Co2 N2 2.002(4) . ?
Co2 Ce3 3.3162(7) . ?
Co2 O12 1.925(3) . ?
Co2 O14 1.913(3) . ?
Co2 O19 1.891(3) . ?
Co2 O20 1.888(3) . ?
O2 Ce3 2.388(3) . ?
N2 C44 1.502(6) . ?
N2 C46 1.500(6) . ?
N2 C48 1.495(6) . ?
C2 C3 1.526(7) . ?
C2 C4 1.529(8) . ?
C2 C5 1.528(8) . ?
Ce3 N3 2.668(4) . ?
Ce3 O13 2.459(3) . ?
Ce3 O15 2.449(4) . ?
Ce3 O16 2.490(4) . ?
Ce3 O19 2.330(3) . ?
Ce3 O21 2.302(3) . ?
Ce3 O22 2.317(3) . ?
Ce3 O23 2.312(3) . ?
Ce3 C31 2.825(6) . ?
N3 C52 1.485(6) . ?
N3 C54 1.477(6) . ?
N3 C56 1.477(6) . ?
C3 H3A 0.9800 . ?
C3 H3B 0.9800 . ?
C3 H3C 0.9800 . ?
C4 H4A 0.9800 . ?
C4 H4B 0.9800 . ?
C4 H4C 0.9800 . ?
O5 C6 1.254(6) . ?
C5 H5A 0.9800 . ?
C5 H5B 0.9800 . ?
C5 H5C 0.9800 . ?
O6 C6 1.271(6) . ?
C6 C7 1.536(7) . ?
O7 C11 1.267(6) . ?
C7 C8 1.509(11) . ?
C7 C9 1.473(9) . ?
C7 C10 1.476(10) . ?
O8 C11 1.264(6) . ?
C8 H8A 0.9800 . ?
C8 H8B 0.9800 . ?
C8 H8C 0.9800 . ?
O9 C16 1.249(7) . ?
C9 H9A 0.9800 . ?
C9 H9B 0.9800 . ?
C9 H9C 0.9800 . ?
O10 C16 1.279(7) . ?
C10 H10A 0.9800 . ?
C10 H10B 0.9800 . ?
C10 H10C 0.9800 . ?
O11 C21 1.255(6) . ?
C11 C12 1.536(7) . ?
O12 C21 1.269(6) . ?
C12 C13 1.482(9) . ?
C12 C14 1.505(11) . ?
C12 C15 1.537(10) . ?
O13 C26 1.257(6) . ?
C13 H13A 0.9800 . ?
C13 H13B 0.9800 . ?
C13 H13C 0.9800 . ?
O14 C26 1.276(6) . ?
C14 H14A 0.9800 . ?
C14 H14B 0.9800 . ?
C14 H14C 0.9800 . ?
O15 C31 1.273(7) . ?
C15 H15A 0.9800 . ?
C15 H15B 0.9800 . ?
C15 H15C 0.9800 . ?
O16 C31 1.262(7) . ?
C16 C17 1.506(8) . ?
O17 C37 1.404(6) . ?
C17 C18 1.502(11) . ?
C17 C19 1.498(12) . ?
C17 C20 1.535(11) . ?
C17 C18A 1.50(3) . ?
C17 C19A 1.53(3) . ?
C17 C20A 1.50(2) . ?
O18 C39 1.422(6) . ?
C18 H18A 0.9800 . ?
C18 H18B 0.9800 . ?
C18 H18C 0.9800 . ?
O19 C45 1.434(5) . ?
C19 H19A 0.9800 . ?
C19 H19B 0.9800 . ?
C19 H19C 0.9800 . ?
O20 C47 1.428(6) . ?
C20 H20A 0.9800 . ?
C20 H20B 0.9800 . ?
C20 H20C 0.9800 . ?
O21 C53 1.433(6) . ?
C21 C22 1.537(6) . ?
O22 C55 1.436(5) . ?
C22 C23 1.532(6) . ?
C22 C24 1.536(7) . ?
C22 C25 1.534(7) . ?
O23 C57 1.298(6) . ?
C23 H23A 0.9800 . ?
C23 H23B 0.9800 . ?
C23 H23C 0.9800 . ?
O24 C57 1.222(6) . ?
C24 H24A 0.9800 . ?
C24 H24B 0.9800 . ?
C24 H24C 0.9800 . ?
C25 H25A 0.9800 . ?
C25 H25B 0.9800 . ?
C25 H25C 0.9800 . ?
C26 C27 1.535(6) . ?
C27 C28 1.511(8) . ?
C27 C29 1.521(8) . ?
C27 C30 1.528(7) . ?
C28 H28A 0.9800 . ?
C28 H28B 0.9800 . ?
C28 H28C 0.9800 . ?
C29 H29A 0.9800 . ?
C29 H29B 0.9800 . ?
C29 H29C 0.9800 . ?
C30 H30A 0.9800 . ?
C30 H30B 0.9800 . ?
C30 H30C 0.9800 . ?
C31 C32 1.523(8) . ?
C32 C33 1.492(11) . ?
C32 C34 1.613(13) . ?
C32 C35 1.443(11) . ?
C33 H33A 0.9800 . ?
C33 H33B 0.9800 . ?
C33 H33C 0.9800 . ?
C34 H34A 0.9800 . ?
C34 H34B 0.9800 . ?
C34 H34C 0.9800 . ?
C35 H35A 0.9800 . ?
C35 H35B 0.9800 . ?
C35 H35C 0.9800 . ?
C36 H36A 0.9900 . ?
C36 H36B 0.9900 . ?
C36 C37 1.528(7) . ?
C37 H37A 0.9900 . ?
C37 H37B 0.9900 . ?
C38 H38A 0.9900 . ?
C38 H38B 0.9900 . ?
C38 C39 1.517(7) . ?
C39 H39A 0.9900 . ?
C39 H39B 0.9900 . ?
C40 H40A 0.9900 . ?
C40 H40B 0.9900 . ?
C40 C41 1.525(6) . ?
C41 H41A 0.9900 . ?
C41 H41B 0.9900 . ?
C41 C42 1.521(7) . ?
C42 H42A 0.9900 . ?
C42 H42B 0.9900 . ?
C42 C43 1.524(8) . ?
C43 H43A 0.9800 . ?
C43 H43B 0.9800 . ?
C43 H43C 0.9800 . ?
C44 H44A 0.9900 . ?
C44 H44B 0.9900 . ?
C44 C45 1.498(7) . ?
C45 H45A 0.9900 . ?
C45 H45B 0.9900 . ?
C46 H46A 0.9900 . ?
C46 H46B 0.9900 . ?
C46 C47 1.524(6) . ?
C47 H47A 0.9900 . ?
C47 H47B 0.9900 . ?
C48 H48A 0.9900 . ?
C48 H48B 0.9900 . ?
C48 C49 1.533(7) . ?
C49 H49A 0.9900 . ?
C49 H49B 0.9900 . ?
C49 C50 1.529(8) . ?
C50 H50A 0.9900 . ?
C50 H50B 0.9900 . ?
C50 C51 1.495(9) . ?
C51 H51A 0.9800 . ?
C51 H51B 0.9800 . ?
C51 H51C 0.9800 . ?
C52 H52A 0.9900 . ?
C52 H52B 0.9900 . ?
C52 C53 1.509(7) . ?
C53 H53A 0.9900 . ?
C53 H53B 0.9900 . ?
C54 H54A 0.9900 . ?
C54 H54B 0.9900 . ?
C54 C55 1.504(7) . ?
C55 H55A 0.9900 . ?
C55 H55B 0.9900 . ?
C56 H56A 0.9900 . ?
C56 H56B 0.9900 . ?
C56 C57 1.532(7) . ?
N4 C58 1.137(8) . ?
C58 C59 1.446(9) . ?
C59 H59A 0.9800 . ?
C59 H59B 0.9800 . ?
C59 H59C 0.9800 . ?
N5 C60 1.182(7) . ?
C60 C61 1.386(9) . ?
C61 H61A 0.9800 . ?
C61 H61B 0.9800 . ?
C61 H61C 0.9800 . ?
C18A H18D 0.9800 . ?
C18A H18E 0.9800 . ?
C18A H18F 0.9800 . ?
C19A H19D 0.9800 . ?
C19A H19E 0.9800 . ?
C19A H19F 0.9800 . ?
C20A H20D 0.9800 . ?
C20A H20E 0.9800 . ?
C20A H20F 0.9800 . ?

loop_
_geom_torsion_atom_site_label_1
_geom_torsion_atom_site_label_2
_geom_torsion_atom_site_label_3
_geom_torsion_atom_site_label_4
_geom_torsion
_geom_torsion_site_symmetry_1
_geom_torsion_site_symmetry_2
_geom_torsion_site_symmetry_3
_geom_torsion_site_symmetry_4
_geom_torsion_publ_flag
Ce1 Co1 O1 Ce2 118.31(17) . . . . ?
Ce1 Co1 O17 C37 166.4(4) . . . . ?
Ce1 Co1 O18 Ce2 -53.37(11) . . . . ?
Ce1 Co1 O18 C39 157.4(3) . . . . ?
Ce1 C1 C2 C3 -123.7(14) . . . . ?
Ce1 C1 C2 C4 -4.4(17) . . . . ?
Ce1 C1 C2 C5 113.6(14) . . . . ?
Ce1 Co2 O19 Ce3 -63.27(10) . . . . ?
Ce1 Co2 O19 C45 151.9(3) . . . . ?
Ce1 Co2 O20 C47 -172.6(4) . . . . ?
Ce1 O5 C6 O6 4.7(8) . . . . ?
Ce1 O5 C6 C7 -176.1(4) . . . . ?
Ce1 O17 C37 C36 141.1(4) . . . . ?
Ce1 O20 C47 C46 173.3(3) . . . . ?
Ce1 O22 C55 C54 -109.7(4) . . . . ?
Co1 N1 C36 C37 -42.4(4) . . . . ?
Co1 N1 C38 C39 -27.4(5) . . . . ?
Co1 N1 C40 C41 -167.9(3) . . . . ?
Co1 O6 C6 O5 -15.6(7) . . . . ?
Co1 O6 C6 C7 165.1(4) . . . . ?
Co1 O7 C11 O8 8.7(7) . . . . ?
Co1 O7 C11 C12 -169.8(4) . . . . ?
Co1 O17 C37 C36 -16.6(6) . . . . ?
Co1 O18 C39 C38 -48.0(4) . . . . ?
O1 Co1 O17 Ce1 13.45(13) . . . . ?
O1 Co1 O17 C37 179.8(4) . . . . ?
O1 Co1 O18 Ce2 -12.55(13) . . . . ?
O1 Co1 O18 C39 -161.8(3) . . . . ?
N1 Co1 O1 Ce1 -51.2(9) . . . . ?
N1 Co1 O1 Ce2 67.2(9) . . . . ?
N1 Co1 O17 Ce1 -172.85(15) . . . . ?
N1 Co1 O17 C37 -6.5(4) . . . . ?
N1 Co1 O18 Ce2 175.85(15) . . . . ?
N1 Co1 O18 C39 26.6(3) . . . . ?
N1 C36 C37 O17 40.0(6) . . . . ?
N1 C38 C39 O18 49.7(5) . . . . ?
N1 C40 C41 C42 -168.6(5) . . . . ?
Ce2 Co1 O1 Ce1 -118.31(17) . . . . ?
Ce2 Co1 O17 Ce1 53.65(11) . . . . ?
Ce2 Co1 O17 C37 -140.0(3) . . . . ?
Ce2 Co1 O18 C39 -149.3(4) . . . . ?
Ce2 O8 C11 O7 0.5(7) . . . . ?
Ce2 O8 C11 C12 179.0(3) . . . . ?
Ce2 O9 C16 O10 2.1(5) . . . . ?
Ce2 O9 C16 C17 179.7(5) . . . . ?
Ce2 O10 C16 O9 -2.2(6) . . . . ?
Ce2 O10 C16 C17 -179.8(5) . . . . ?
Ce2 O11 C21 O12 -49.2(7) . . . . ?
Ce2 O11 C21 C22 130.3(4) . . . . ?
Ce2 O18 C39 C38 -178.1(3) . . . . ?
Ce2 O21 C53 C52 166.8(3) . . . . ?
Co2 N2 C44 C45 -30.8(4) . . . . ?
Co2 N2 C46 C47 -42.7(4) . . . . ?
Co2 N2 C48 C49 -172.8(4) . . . . ?
Co2 O12 C21 O11 -13.0(6) . . . . ?
Co2 O12 C21 C22 167.5(3) . . . . ?
Co2 O14 C26 O13 10.1(7) . . . . ?
Co2 O14 C26 C27 -171.5(3) . . . . ?
Co2 O19 C45 C44 -48.7(4) . . . . ?
Co2 O20 C47 C46 -17.6(4) . . . . ?
O2 Co2 O19 Ce3 -20.99(13) . . . . ?
O2 Co2 O19 C45 -165.8(3) . . . . ?
O2 Co2 O20 Ce1 -4.48(13) . . . . ?
O2 Co2 O20 C47 -177.1(3) . . . . ?
N2 Co2 O19 Ce3 169.65(15) . . . . ?
N2 Co2 O19 C45 24.8(3) . . . . ?
N2 Co2 O20 Ce1 166.79(15) . . . . ?
N2 Co2 O20 C47 -5.8(3) . . . . ?
N2 C44 C45 O19 53.1(5) . . . . ?
N2 C46 C47 O20 40.9(5) . . . . ?
N2 C48 C49 C50 179.2(4) . . . . ?
C2 C1 O3 Ce1 164.5(4) . . . . ?
C2 C1 O4 Ce1 -164.4(4) . . . . ?
Ce3 Co2 O19 C45 -144.8(3) . . . . ?
Ce3 Co2 O20 Ce1 36.60(13) . . . . ?
Ce3 Co2 O20 C47 -136.0(3) . . . . ?
Ce3 N3 C52 C53 48.4(4) . . . . ?
Ce3 N3 C54 C55 35.8(4) . . . . ?
Ce3 N3 C56 C57 -35.4(5) . . . . ?
Ce3 O13 C26 O14 32.3(6) . . . . ?
Ce3 O13 C26 C27 -146.1(3) . . . . ?
Ce3 O15 C31 O16 16.5(6) . . . . ?
Ce3 O15 C31 C32 -159.8(6) . . . . ?
Ce3 O16 C31 O15 -16.2(6) . . . . ?
Ce3 O16 C31 C32 160.2(6) . . . . ?
Ce3 O19 C45 C44 -177.5(3) . . . . ?
Ce3 O21 C53 C52 20.7(6) . . . . ?
Ce3 O22 C55 C54 51.2(5) . . . . ?
Ce3 O23 C57 O24 -171.2(4) . . . . ?
Ce3 O23 C57 C56 6.8(6) . . . . ?
Ce3 C31 C32 C33 144.3(12) . . . . ?
Ce3 C31 C32 C34 31.5(17) . . . . ?
Ce3 C31 C32 C35 -81.0(18) . . . . ?
O3 C1 C2 C3 145.1(5) . . . . ?
O3 C1 C2 C4 -95.6(6) . . . . ?
O3 C1 C2 C5 22.4(7) . . . . ?
O3 C1 O4 Ce1 11.8(5) . . . . ?
N3 C52 C53 O21 -47.5(6) . . . . ?
N3 C54 C55 O22 -54.9(5) . . . . ?
N3 C56 C57 O23 23.2(6) . . . . ?
N3 C56 C57 O24 -158.6(5) . . . . ?
O4 C1 C2 C3 -38.8(6) . . . . ?
O4 C1 C2 C4 80.5(6) . . . . ?
O4 C1 C2 C5 -161.4(5) . . . . ?
O4 C1 O3 Ce1 -11.6(5) . . . . ?
O5 C6 C7 C8 -89.9(8) . . . . ?
O5 C6 C7 C9 154.4(7) . . . . ?
O5 C6 C7 C10 25.6(9) . . . . ?
O6 Co1 O1 Ce1 78.62(15) . . . . ?
O6 Co1 O1 Ce2 -163.07(14) . . . . ?
O6 Co1 O17 Ce1 -81.42(14) . . . . ?
O6 Co1 O17 C37 84.9(4) . . . . ?
O6 C6 C7 C8 89.4(8) . . . . ?
O6 C6 C7 C9 -26.3(9) . . . . ?
O6 C6 C7 C10 -155.1(8) . . . . ?
O7 Co1 O1 Ce1 163.05(14) . . . . ?
O7 Co1 O1 Ce2 -78.65(15) . . . . ?
O7 Co1 O18 Ce2 82.30(14) . . . . ?
O7 Co1 O18 C39 -67.0(3) . . . . ?
O7 C11 C12 C13 -12.2(9) . . . . ?
O7 C11 C12 C14 -140.0(7) . . . . ?
O7 C11 C12 C15 105.6(7) . . . . ?
O8 C11 C12 C13 169.3(7) . . . . ?
O8 C11 C12 C14 41.4(8) . . . . ?
O8 C11 C12 C15 -73.0(8) . . . . ?
O9 C16 C17 C18 30.2(10) . . . . ?
O9 C16 C17 C19 -92.8(10) . . . . ?
O9 C16 C17 C20 149.2(8) . . . . ?
O9 C16 C17 C18A 89(2) . . . . ?
O9 C16 C17 C19A -29.5(19) . . . . ?
O9 C16 C17 C20A -145.7(19) . . . . ?
O10 C16 C17 C18 -152.2(9) . . . . ?
O10 C16 C17 C19 84.8(11) . . . . ?
O10 C16 C17 C20 -33.3(9) . . . . ?
O10 C16 C17 C18A -93(2) . . . . ?
O10 C16 C17 C19A 148.1(19) . . . . ?
O10 C16 C17 C20A 32(2) . . . . ?
O11 C21 C22 C23 130.7(4) . . . . ?
O11 C21 C22 C24 -110.5(5) . . . . ?
O11 C21 C22 C25 9.5(6) . . . . ?
O12 Co2 O20 Ce1 -102.48(14) . . . . ?
O12 Co2 O20 C47 84.9(3) . . . . ?
O12 C21 C22 C23 -49.7(5) . . . . ?
O12 C21 C22 C24 69.0(5) . . . . ?
O12 C21 C22 C25 -171.0(4) . . . . ?
O13 C26 C27 C28 -3.9(7) . . . . ?
O13 C26 C27 C29 -125.5(5) . . . . ?
O13 C26 C27 C30 115.4(5) . . . . ?
O14 Co2 O19 Ce3 78.00(14) . . . . ?
O14 Co2 O19 C45 -66.8(3) . . . . ?
O14 C26 C27 C28 177.6(4) . . . . ?
O14 C26 C27 C29 56.0(6) . . . . ?
O14 C26 C27 C30 -63.1(6) . . . . ?
O15 C31 C32 C33 -126.3(7) . . . . ?
O15 C31 C32 C34 120.9(7) . . . . ?
O15 C31 C32 C35 8.4(13) . . . . ?
O16 C31 C32 C33 57.4(9) . . . . ?
O16 C31 C32 C34 -55.5(8) . . . . ?
O16 C31 C32 C35 -167.9(10) . . . . ?
O17 Co1 O1 Ce1 -13.98(13) . . . . ?
O17 Co1 O1 Ce2 104.33(14) . . . . ?
O17 Co1 O18 Ce2 -97.30(13) . . . . ?
O17 Co1 O18 C39 113.5(3) . . . . ?
O18 Co1 O1 Ce1 -104.79(14) . . . . ?
O18 Co1 O1 Ce2 13.52(14) . . . . ?
O18 Co1 O17 Ce1 98.93(14) . . . . ?
O18 Co1 O17 C37 -94.7(3) . . . . ?
O19 Co2 O20 Ce1 79.50(14) . . . . ?
O19 Co2 O20 C47 -93.1(3) . . . . ?
O20 Co2 O19 Ce3 -103.74(14) . . . . ?
O20 Co2 O19 C45 111.4(3) . . . . ?
C36 N1 C38 C39 -138.8(4) . . . . ?
C36 N1 C40 C41 -50.9(5) . . . . ?
C38 N1 C36 C37 70.3(5) . . . . ?
C38 N1 C40 C41 72.9(5) . . . . ?
C40 N1 C36 C37 -166.1(4) . . . . ?
C40 N1 C38 C39 97.1(5) . . . . ?
C40 C41 C42 C43 -179.1(5) . . . . ?
C44 N2 C46 C47 70.3(5) . . . . ?
C44 N2 C48 C49 68.5(5) . . . . ?
C46 N2 C44 C45 -142.5(4) . . . . ?
C46 N2 C48 C49 -56.6(5) . . . . ?
C48 N2 C44 C45 92.7(4) . . . . ?
C48 N2 C46 C47 -165.0(4) . . . . ?
C48 C49 C50 C51 61.7(7) . . . . ?
C52 N3 C54 C55 152.5(4) . . . . ?
C52 N3 C56 C57 -150.6(4) . . . . ?
C54 N3 C52 C53 -70.3(5) . . . . ?
C54 N3 C56 C57 84.3(5) . . . . ?
C56 N3 C52 C53 164.6(4) . . . . ?
C56 N3 C54 C55 -82.8(5) . . . . ?
